data_1508166
loop_
_publ_author_name
'Murahashi, Tetsuro'
'Shirato, Katsunori'
'Fukushima, Azusa'
'Takase, Kohei'
'Suenobu, Tomoyoshi'
'Fukuzumi, Shunichi'
'Ogoshi, Sensuke'
'Kurosawa, Hideo'

_publ_section_title
;
 Redox-induced reversible metal assembly through translocation and
 reversible ligand coupling in tetranuclear metal sandwich frameworks.
;
_journal_issue 1
_journal_name_full 'Nature chemistry'
_journal_page_first 52
_journal_page_last 58
_journal_paper_doi 10.1038/nchem.1202
_journal_volume 4
_journal_year 2012
_chemical_formula_moiety 'C120 H76 B2 F48 O4 Pd4'
_chemical_formula_sum 'C120 H76 B2 F48 O4 Pd4'
_chemical_formula_weight 2941.06
_space_group_IT_number 15
_symmetry_cell_setting monoclinic
_symmetry_Int_Tables_number 15
_symmetry_space_group_name_Hall '-C 2yc'
_symmetry_space_group_name_H-M 'C 1 2/c 1'
_atom_sites_solution_hydrogens geom
_atom_sites_solution_primary direct
_atom_sites_solution_secondary difmap
_cell_angle_alpha 90.0000
_cell_angle_beta 97.2296(7)
_cell_angle_gamma 90.0000
_cell_formula_units_Z 4
_cell_length_a 28.2551(5)
_cell_length_b 19.2999(4)
_cell_length_c 21.1845(4)
_cell_measurement_reflns_used 57410
_cell_measurement_temperature 123
_cell_measurement_theta_max 27.46
_cell_measurement_theta_min 3.10
_cell_volume 11460.5(4)
_computing_cell_refinement 'RAPID AUTO'
_computing_data_collection 'RAPID AUTO (Rigaku, ????)'
_computing_data_reduction 'RAPID AUTO'
_computing_molecular_graphics 'CrystalStructure 4.0'
_computing_publication_material 'CrystalStructure 4.0 (Rigaku, 2010)'
_computing_structure_refinement 'CRYSTALS (Carruthers, et al., 1999)'
_computing_structure_solution 'DIRDIF99-PATTY (Gould, et al., 1999)'
_diffrn_ambient_temperature 123
_diffrn_detector_area_resol_mean 10.000
_diffrn_measured_fraction_theta_full 0.998
_diffrn_measured_fraction_theta_max 0.998
_diffrn_measurement_device_type 'Rigaku R-AXIS RAPID'
_diffrn_measurement_method \w
_diffrn_radiation_type 'Mo K\a'
_diffrn_radiation_wavelength 0.71075
_diffrn_reflns_av_R_equivalents 0.0480
_diffrn_reflns_limit_h_max 36
_diffrn_reflns_limit_h_min -36
_diffrn_reflns_limit_k_max 24
_diffrn_reflns_limit_k_min -25
_diffrn_reflns_limit_l_max 27
_diffrn_reflns_limit_l_min -27
_diffrn_reflns_number 89495
_diffrn_reflns_theta_full 27.46
_diffrn_reflns_theta_max 27.46
_diffrn_standards_number 0
_exptl_absorpt_coefficient_mu 0.750
_exptl_absorpt_correction_T_max 0.928
_exptl_absorpt_correction_T_min 0.743
_exptl_absorpt_correction_type multi-scan
_exptl_absorpt_process_details 'ABSCOR (Rigaku, 1995)'
_exptl_crystal_colour deep
_exptl_crystal_density_diffrn 1.704
_exptl_crystal_density_method 'not measured'
_exptl_crystal_description block
_exptl_crystal_F_000 5816.00
_exptl_crystal_size_max 0.200
_exptl_crystal_size_mid 0.100
_exptl_crystal_size_min 0.100
_refine_diff_density_max 0.940
_refine_diff_density_min -1.040
_refine_ls_extinction_method none
_refine_ls_goodness_of_fit_ref 0.906
_refine_ls_hydrogen_treatment constr
_refine_ls_number_parameters 840
_refine_ls_number_reflns 9607
_refine_ls_R_factor_gt 0.0390
_refine_ls_shift/su_max 0.005
_refine_ls_structure_factor_coef F
_refine_ls_weighting_details
;
    Chebychev polynomial with 3 parameters (Carruthers & Watkin, 1979)
    5.9964    4.1271    4.8701
;
_refine_ls_weighting_scheme calc
_refine_ls_wR_factor_ref 0.0623
_reflns_number_gt 9607
_reflns_number_total 13092
_reflns_threshold_expression F>3.0\s(F)
_cod_data_source_file nchem.1202-s2.cif
_cod_data_source_block fukushima5
_cod_database_code 1508166

loop_
_symmetry_equiv_pos_site_id
_symmetry_equiv_pos_as_xyz
1 +X,+Y,+Z
2 -X,+Y,1/2-Z
3 -X,-Y,-Z
4 +X,-Y,1/2+Z
5 1/2+X,1/2+Y,+Z
6 1/2-X,1/2+Y,1/2-Z
7 1/2-X,1/2-Y,-Z
8 1/2+X,1/2-Y,1/2+Z

loop_
_atom_site_label
_atom_site_type_symbol
_atom_site_fract_x
_atom_site_fract_y
_atom_site_fract_z
_atom_site_U_iso_or_equiv
_atom_site_adp_type
_atom_site_occupancy
_atom_site_symmetry_multiplicity
_atom_site_calc_flag
_atom_site_refinement_flags
Pd1 Pd 0.411360(10) 0.569560(10) 0.357510(10) 0.02256(7) Uani 1.0 8 d .
Pd2 Pd 0.467830(10) 0.643250(10) 0.288270(10) 0.02179(7) Uani 1.0 8 d .
F1 F 0.50863(6) 0.21278(10) 0.33709(8) 0.0388(5) Uani 1.0 8 d .
F2 F 0.45157(7) 0.22411(12) 0.39369(8) 0.0441(6) Uani 1.0 8 d .
F3 F 0.49276(7) 0.31322(10) 0.37256(9) 0.0406(5) Uani 1.0 8 d .
F4 F 0.44018(9) 0.44605(11) 0.18418(13) 0.0613(7) Uani 1.0 8 d .
F5 F 0.36526(8) 0.43352(10) 0.15619(11) 0.0484(6) Uani 1.0 8 d .
F6 F 0.41471(8) 0.38686(10) 0.10120(9) 0.0465(6) Uani 1.0 8 d .
F7 F 0.25549(12) 0.57559(14) 0.12735(19) 0.0991(12) Uani 1.0 8 d .
F8 F 0.23150(8) 0.47288(17) 0.10352(12) 0.0716(9) Uani 1.0 8 d .
F9 F 0.27456(7) 0.49266(14) 0.18979(11) 0.0555(7) Uani 1.0 8 d .
F10 F 0.04436(9) 0.50249(17) 0.12391(13) 0.0745(9) Uani 1.0 8 d .
F11 F 0.07436(9) 0.40693(14) 0.15598(16) 0.0745(9) Uani 1.0 8 d .
F12 F 0.03998(9) 0.46814(16) 0.21843(11) 0.0682(8) Uani 1.0 8 d .
F13 F 0.01935(8) 0.64271(11) 0.52357(11) 0.0495(7) Uani 1.0 8 d .
F14 F 0.08384(7) 0.69220(11) 0.56487(8) 0.0414(5) Uani 1.0 8 d .
F15 F 0.04465(7) 0.73468(11) 0.48121(9) 0.0443(6) Uani 1.0 8 d .
F16 F 0.17194(14) 0.43516(15) 0.49689(18) 0.0998(12) Uani 1.0 8 d .
F18 F 0.12981(16) 0.40633(13) 0.41425(14) 0.0992(12) Uani 1.0 8 d .
F20 F 0.10005(18) 0.42030(17) 0.5001(3) 0.1498(19) Uani 1.0 8 d .
F22 F 0.35837(11) 0.6830(3) 0.48029(18) 0.1036(12) Uani 1.0 8 d .
F24 F 0.29969(18) 0.7082(3) 0.52669(14) 0.1540(18) Uani 1.0 8 d .
F26 F 0.30873(13) 0.60889(16) 0.49228(15) 0.1024(11) Uani 1.0 8 d .
F28 F 0.29664(8) 0.78311(12) 0.21967(10) 0.0527(7) Uani 1.0 8 d .
F29 F 0.33871(7) 0.83341(12) 0.29791(12) 0.0513(6) Uani 1.0 8 d .
F30 F 0.26681(8) 0.86675(11) 0.26803(12) 0.0522(7) Uani 1.0 8 d .
O1 O 0.28201(9) 0.27685(13) 0.42041(13) 0.0478(7) Uani 1.0 8 d .
O2 O 0.36769(8) 0.27640(12) 0.55253(11) 0.0365(6) Uani 1.0 8 d .
C1 C 0.34191(11) 0.40875(17) 0.33519(16) 0.0352(8) Uani 1.0 8 d .
C2 C 0.33046(12) 0.34339(17) 0.35600(16) 0.0364(9) Uani 1.0 8 d .
C3 C 0.29465(11) 0.33747(17) 0.39487(15) 0.0342(8) Uani 1.0 8 d .
C4 C 0.27028(11) 0.39644(19) 0.41142(16) 0.0397(9) Uani 1.0 8 d .
C5 C 0.28212(10) 0.46156(18) 0.39023(15) 0.0348(8) Uani 1.0 8 d .
C6 C 0.31894(9) 0.46898(16) 0.35174(13) 0.0279(7) Uani 1.0 8 d .
C7 C 0.33286(9) 0.53737(16) 0.33186(14) 0.0281(7) Uani 1.0 8 d .
C8 C 0.35597(9) 0.54946(15) 0.27871(13) 0.0264(7) Uani 1.0 8 d .
C9 C 0.37502(9) 0.61602(15) 0.26476(13) 0.0257(7) Uani 1.0 8 d .
C10 C 0.40732(9) 0.62139(15) 0.21807(13) 0.0241(7) Uani 1.0 8 d .
C11 C 0.42918(9) 0.68278(14) 0.19739(13) 0.0241(7) Uani 1.0 8 d .
C12 C 0.41453(10) 0.75045(16) 0.21693(15) 0.0315(8) Uani 1.0 8 d .
C13 C 0.43194(11) 0.80937(16) 0.19466(15) 0.0340(8) Uani 1.0 8 d .
C14 C 0.46623(11) 0.80749(16) 0.15043(15) 0.0338(8) Uani 1.0 8 d .
C15 C 0.48181(10) 0.74597(15) 0.13024(14) 0.0291(7) Uani 1.0 8 d .
C16 C 0.53436(9) 0.68035(15) 0.34738(13) 0.0240(7) Uani 1.0 8 d .
C17 C 0.51773(9) 0.61585(15) 0.37048(12) 0.0243(7) Uani 1.0 8 d .
C18 C 0.48096(9) 0.60844(16) 0.41053(13) 0.0272(7) Uani 1.0 8 d .
C19 C 0.46829(10) 0.54205(16) 0.43243(13) 0.0272(7) Uani 1.0 8 d .
C20 C 0.42742(10) 0.53183(15) 0.46185(12) 0.0255(7) Uani 1.0 8 d .
C21 C 0.41159(9) 0.46505(15) 0.48472(13) 0.0257(7) Uani 1.0 8 d .
C22 C 0.37465(10) 0.46336(16) 0.52189(14) 0.0300(7) Uani 1.0 8 d .
C23 C 0.35862(10) 0.40167(16) 0.54642(14) 0.0306(8) Uani 1.0 8 d .
C24 C 0.37981(10) 0.34026(16) 0.53163(13) 0.0298(7) Uani 1.0 8 d .
C25 C 0.41681(11) 0.34022(17) 0.49355(14) 0.0310(8) Uani 1.0 8 d .
C26 C 0.43230(10) 0.40135(15) 0.47027(12) 0.0273(7) Uani 1.0 8 d .
C27 C 0.30922(16) 0.21667(19) 0.4096(3) 0.0571(12) Uani 1.0 8 d .
C28 C 0.32521(12) 0.27166(19) 0.58255(17) 0.0418(9) Uani 1.0 8 d .
C29 C 0.37662(9) 0.21727(14) 0.21065(13) 0.0250(7) Uani 1.0 8 d .
C30 C 0.40798(9) 0.21249(15) 0.26615(13) 0.0257(7) Uani 1.0 8 d .
C31 C 0.43863(9) 0.26683(15) 0.28891(13) 0.0258(7) Uani 1.0 8 d .
C32 C 0.43848(10) 0.32832(15) 0.25555(13) 0.0270(7) Uani 1.0 8 d .
C33 C 0.40741(10) 0.33553(14) 0.20002(13) 0.0259(7) Uani 1.0 8 d .
C34 C 0.37638(9) 0.28171(14) 0.17850(12) 0.0249(7) Uani 1.0 8 d .
C35 C 0.47246(10) 0.25421(17) 0.34771(14) 0.0311(8) Uani 1.0 8 d .
C36 C 0.40663(11) 0.39949(15) 0.16073(14) 0.0314(8) Uani 1.0 8 d .
C37 C 0.15911(10) 0.59301(15) 0.26521(13) 0.0265(7) Uani 1.0 8 d .
C38 C 0.19772(10) 0.57894(15) 0.23237(14) 0.0284(7) Uani 1.0 8 d .
C39 C 0.19528(10) 0.53119(15) 0.18250(14) 0.0292(7) Uani 1.0 8 d .
C40 C 0.15394(11) 0.49564(15) 0.16278(14) 0.0307(7) Uani 1.0 8 d .
C41 C 0.11442(10) 0.50764(15) 0.19523(14) 0.0302(7) Uani 1.0 8 d .
C42 C 0.11767(10) 0.55433(15) 0.24563(13) 0.0273(7) Uani 1.0 8 d .
C43 C 0.23876(11) 0.51835(18) 0.15003(15) 0.0373(9) Uani 1.0 8 d .
C44 C 0.06842(11) 0.47236(18) 0.17420(15) 0.0373(8) Uani 1.0 8 d .
C45 C 0.13395(9) 0.61965(15) 0.38050(13) 0.0273(7) Uani 1.0 8 d .
C46 C 0.14087(11) 0.55011(16) 0.39787(14) 0.0316(8) Uani 1.0 8 d .
C47 C 0.12112(11) 0.52084(16) 0.44842(15) 0.0343(8) Uani 1.0 8 d .
C48 C 0.09346(11) 0.56078(16) 0.48491(15) 0.0328(8) Uani 1.0 8 d .
C49 C 0.08689(10) 0.63020(17) 0.46915(13) 0.0306(8) Uani 1.0 8 d .
C50 C 0.10665(10) 0.65896(16) 0.41826(13) 0.0284(7) Uani 1.0 8 d .
C51 C 0.12914(14) 0.44551(19) 0.46468(17) 0.0449(10) Uani 1.0 8 d .
C52 C 0.05850(11) 0.67492(17) 0.50911(14) 0.0331(8) Uani 1.0 8 d .
C53 C 0.21043(10) 0.68384(14) 0.34264(14) 0.0282(7) Uani 1.0 8 d .
C54 C 0.23132(10) 0.73120(16) 0.30423(14) 0.0296(7) Uani 1.0 8 d .
C55 C 0.27630(10) 0.76045(16) 0.32188(16) 0.0334(8) Uani 1.0 8 d .
C56 C 0.30263(11) 0.74167(16) 0.37857(17) 0.0368(8) Uani 1.0 8 d .
C57 C 0.28356(11) 0.69442(16) 0.41757(16) 0.0375(8) Uani 1.0 8 d .
C58 C 0.23835(11) 0.66556(16) 0.39986(15) 0.0323(8) Uani 1.0 8 d .
C59 C 0.29436(11) 0.81059(18) 0.27721(17) 0.0386(9) Uani 1.0 8 d .
C60 C 0.31054(13) 0.67451(18) 0.48067(19) 0.0493(10) Uani 1.0 8 d .
B1 B 0.15717(11) 0.65231(17) 0.31972(15) 0.0256(8) Uani 1.0 8 d .
H1 H 0.3419 0.2241 0.4267 0.0675 Uiso 1.0 8 calc R
H2 H 0.3659 0.4126 0.3091 0.0430 Uiso 1.0 8 calc R
H3 H 0.3465 0.3044 0.3442 0.0439 Uiso 1.0 8 calc R
H4 H 0.2458 0.3921 0.4367 0.0486 Uiso 1.0 8 calc R
H5 H 0.2657 0.5005 0.4014 0.0424 Uiso 1.0 8 calc R
H6 H 0.3604 0.5048 0.5315 0.0363 Uiso 1.0 8 calc R
H7 H 0.3338 0.4017 0.5715 0.0373 Uiso 1.0 8 calc R
H8 H 0.4312 0.2987 0.4844 0.0374 Uiso 1.0 8 calc R
H9 H 0.4565 0.4008 0.4443 0.0332 Uiso 1.0 8 calc R
H10 H 0.2970 0.1772 0.4300 0.0676 Uiso 1.0 8 calc R
H11 H 0.3072 0.2084 0.3646 0.0675 Uiso 1.0 8 calc R
H12 H 0.2985 0.2861 0.5530 0.0508 Uiso 1.0 8 calc R
H13 H 0.3206 0.2246 0.5951 0.0506 Uiso 1.0 8 calc R
H14 H 0.3278 0.3010 0.6194 0.0507 Uiso 1.0 8 calc R
H15 H 0.4089 0.1716 0.2894 0.0313 Uiso 1.0 8 calc R
H16 H 0.4589 0.3643 0.2701 0.0326 Uiso 1.0 8 calc R
H17 H 0.3550 0.2885 0.1419 0.0298 Uiso 1.0 8 calc R
H18 H 0.2262 0.6024 0.2441 0.0340 Uiso 1.0 8 calc R
H19 H 0.1521 0.4648 0.1289 0.0366 Uiso 1.0 8 calc R
H20 H 0.0914 0.5598 0.2675 0.0326 Uiso 1.0 8 calc R
H21 H 0.1592 0.5223 0.3745 0.0378 Uiso 1.0 8 calc R
H22 H 0.0799 0.5415 0.5187 0.0396 Uiso 1.0 8 calc R
H23 H 0.1017 0.7057 0.4091 0.0338 Uiso 1.0 8 calc R
H24 H 0.2142 0.7441 0.2656 0.0353 Uiso 1.0 8 calc R
H25 H 0.3326 0.7609 0.3903 0.0433 Uiso 1.0 8 calc R
H26 H 0.2265 0.6333 0.4265 0.0375 Uiso 1.0 8 calc R
H27 H 0.3924 0.7535 0.2459 0.0384 Uiso 1.0 8 calc R
H28 H 0.4214 0.8519 0.2081 0.0408 Uiso 1.0 8 calc R
H29 H 0.4779 0.8487 0.1357 0.0404 Uiso 1.0 8 calc R
H30 H 0.4110 0.5738 0.4776 0.0303 Uiso 1.0 8 calc R
H31 H 0.4681 0.6458 0.4298 0.0325 Uiso 1.0 8 calc R
H32 H 0.3190 0.5787 0.3509 0.0336 Uiso 1.0 8 calc R
H33 H 0.3639 0.5117 0.2549 0.0313 Uiso 1.0 8 calc R
H34 H 0.4859 0.5009 0.4222 0.0327 Uiso 1.0 8 calc R
H35 H 0.5310 0.5727 0.3581 0.0288 Uiso 1.0 8 calc R
H36 H 0.3620 0.6553 0.2841 0.0308 Uiso 1.0 8 calc R
H37 H 0.4141 0.5802 0.1992 0.0288 Uiso 1.0 8 calc R
H38 H 0.5010 0.7463 0.0962 0.0349 Uiso 1.0 8 calc R

loop_
_atom_site_aniso_label
_atom_site_aniso_U_11
_atom_site_aniso_U_22
_atom_site_aniso_U_33
_atom_site_aniso_U_12
_atom_site_aniso_U_13
_atom_site_aniso_U_23
Pd1 0.02000(12) 0.02630(14) 0.02209(13) -0.00156(7) 0.00547(8) -0.00028(7)
Pd2 0.01899(12) 0.02564(14) 0.02132(13) -0.00039(7) 0.00479(8) -0.00006(7)
F1 0.0325(10) 0.0479(11) 0.0343(10) 0.0103(8) -0.0021(7) -0.0025(8)
F2 0.0382(10) 0.0685(14) 0.0249(9) -0.0098(9) 0.0013(7) 0.0033(9)
F3 0.0362(10) 0.0477(11) 0.0348(10) -0.0037(8) -0.0080(8) -0.0089(9)
F4 0.0689(16) 0.0352(11) 0.0728(16) -0.0198(11) -0.0182(13) 0.0154(11)
F5 0.0512(12) 0.0406(11) 0.0557(13) 0.0186(9) 0.0162(10) 0.0114(9)
F6 0.0681(14) 0.0360(10) 0.0395(10) 0.0132(9) 0.0231(10) 0.0102(9)
F7 0.103(3) 0.0563(16) 0.161(4) 0.0259(15) 0.106(3) 0.0373(18)
F8 0.0443(13) 0.116(3) 0.0563(14) 0.0058(13) 0.0121(10) -0.0471(15)
F9 0.0296(10) 0.0810(16) 0.0553(13) 0.0135(10) 0.0037(9) -0.0024(12)
F10 0.0464(13) 0.101(2) 0.0695(16) -0.0147(13) -0.0200(12) 0.0229(16)
F11 0.0493(14) 0.0575(15) 0.115(3) -0.0121(12) 0.0039(14) -0.0449(16)
F12 0.0567(14) 0.095(2) 0.0584(14) -0.0419(14) 0.0284(11) -0.0326(14)
F13 0.0376(11) 0.0616(14) 0.0532(13) -0.0045(9) 0.0208(10) -0.0104(10)
F14 0.0468(11) 0.0545(12) 0.0229(8) 0.0053(9) 0.0034(8) -0.0058(8)
F15 0.0555(12) 0.0453(11) 0.0339(10) 0.0220(9) 0.0129(9) 0.0029(9)
F16 0.116(3) 0.0591(17) 0.110(3) 0.0328(17) -0.038(3) 0.0114(16)
F18 0.197(4) 0.0339(13) 0.0632(17) 0.0055(18) 0.004(2) -0.0034(13)
F20 0.187(5) 0.0532(17) 0.245(6) 0.045(3) 0.165(5) 0.068(3)
F22 0.0514(16) 0.133(3) 0.112(3) 0.0007(17) -0.0433(17) 0.030(3)
F24 0.207(5) 0.193(5) 0.0445(15) 0.154(4) -0.053(3) -0.051(3)
F26 0.140(3) 0.0604(16) 0.086(2) 0.0051(18) -0.070(3) 0.0098(16)
F28 0.0488(12) 0.0636(14) 0.0493(12) -0.0130(10) 0.0203(10) -0.0159(11)
F29 0.0273(10) 0.0583(13) 0.0685(14) -0.0112(9) 0.0068(9) -0.0168(11)
F30 0.0405(11) 0.0407(11) 0.0782(16) 0.0036(9) 0.0182(11) 0.0040(11)
O1 0.0426(14) 0.0427(14) 0.0588(16) -0.0104(11) 0.0092(11) 0.0091(12)
O2 0.0345(11) 0.0338(11) 0.0423(12) -0.0053(9) 0.0091(9) 0.0070(10)
C1 0.0322(15) 0.0370(17) 0.0382(17) -0.0007(13) 0.0110(12) 0.0010(14)
C2 0.0338(16) 0.0347(16) 0.0414(18) -0.0044(13) 0.0072(13) -0.0003(14)
C3 0.0301(15) 0.0369(16) 0.0341(16) -0.0080(12) -0.0014(12) 0.0024(14)
C4 0.0299(16) 0.0464(19) 0.0453(18) -0.0044(13) 0.0140(13) 0.0043(16)
C5 0.0256(14) 0.0430(18) 0.0374(16) -0.0057(12) 0.0099(12) -0.0015(14)
C6 0.0204(13) 0.0350(15) 0.0294(14) -0.0037(11) 0.0071(10) -0.0005(12)
C7 0.0182(12) 0.0350(15) 0.0311(14) -0.0020(11) 0.0036(10) -0.0043(12)
C8 0.0188(12) 0.0310(14) 0.0288(14) -0.0023(10) 0.0010(10) -0.0060(12)
C9 0.0238(13) 0.0301(14) 0.0232(13) -0.0006(11) 0.0029(10) 0.0031(11)
C10 0.0185(12) 0.0297(14) 0.0238(13) 0.0023(10) 0.0011(10) -0.0015(11)
C11 0.0233(12) 0.0253(14) 0.0238(13) 0.0011(10) 0.0030(10) -0.0004(11)
C12 0.0268(14) 0.0349(16) 0.0342(16) 0.0076(11) 0.0096(11) 0.0017(13)
C13 0.0390(16) 0.0268(15) 0.0364(16) 0.0090(12) 0.0058(13) -0.0002(13)
C14 0.0353(16) 0.0304(15) 0.0352(16) 0.0006(12) 0.0027(12) 0.0054(13)
C15 0.0248(13) 0.0319(15) 0.0307(14) 0.0016(11) 0.0040(11) 0.0053(12)
C16 0.0174(12) 0.0305(14) 0.0240(13) -0.0003(10) 0.0019(10) 0.0003(11)
C17 0.0201(12) 0.0286(14) 0.0238(13) -0.0008(10) 0.0008(10) 0.0017(11)
C18 0.0204(13) 0.0377(16) 0.0235(13) -0.0028(11) 0.0021(10) -0.0037(12)
C19 0.0242(13) 0.0330(15) 0.0241(13) -0.0036(11) 0.0019(10) 0.0000(12)
C20 0.0272(13) 0.0291(14) 0.0198(12) -0.0023(11) 0.0013(10) -0.0030(11)
C21 0.0239(13) 0.0287(14) 0.0244(13) -0.0038(10) 0.0029(10) 0.0022(11)
C22 0.0252(13) 0.0336(15) 0.0318(14) 0.0029(11) 0.0064(11) -0.0032(13)
C23 0.0268(14) 0.0338(16) 0.0326(15) -0.0063(12) 0.0088(11) 0.0046(12)
C24 0.0285(14) 0.0354(15) 0.0245(14) -0.0055(12) -0.0006(11) 0.0054(12)
C25 0.0305(15) 0.0334(15) 0.0293(15) 0.0033(12) 0.0041(11) -0.0016(12)
C26 0.0279(14) 0.0334(15) 0.0216(13) -0.0008(11) 0.0069(10) 0.0001(12)
C27 0.066(3) 0.0360(19) 0.067(3) -0.0136(17) -0.001(2) 0.0119(18)
C28 0.0338(16) 0.0425(18) 0.051(2) -0.0069(14) 0.0110(14) 0.0089(16)
C29 0.0208(12) 0.0280(14) 0.0266(13) 0.0009(10) 0.0048(10) 0.0010(11)
C30 0.0212(12) 0.0292(14) 0.0277(13) 0.0032(10) 0.0064(10) 0.0012(12)
C31 0.0226(12) 0.0333(14) 0.0219(13) 0.0006(11) 0.0049(10) -0.0038(11)
C32 0.0235(13) 0.0293(14) 0.0290(14) -0.0026(10) 0.0058(11) -0.0059(11)
C33 0.0254(13) 0.0250(13) 0.0282(14) 0.0021(11) 0.0068(10) -0.0012(11)
C34 0.0238(13) 0.0292(14) 0.0217(12) 0.0013(10) 0.0027(10) -0.0002(11)
C35 0.0254(14) 0.0405(17) 0.0276(14) -0.0014(11) 0.0039(11) -0.0051(12)
C36 0.0353(15) 0.0269(14) 0.0318(15) 0.0023(12) 0.0033(12) -0.0001(12)
C37 0.0287(14) 0.0257(14) 0.0248(13) 0.0024(11) 0.0021(10) 0.0024(11)
C38 0.0265(14) 0.0317(14) 0.0273(14) 0.0042(11) 0.0038(11) 0.0023(12)
C39 0.0302(14) 0.0312(15) 0.0271(13) 0.0067(11) 0.0067(11) -0.0008(12)
C40 0.0382(16) 0.0273(14) 0.0262(13) 0.0050(12) 0.0021(11) -0.0035(12)
C41 0.0319(15) 0.0299(15) 0.0287(14) 0.0001(11) 0.0030(11) -0.0018(12)
C42 0.0280(14) 0.0320(14) 0.0218(13) 0.0020(11) 0.0029(10) 0.0004(11)
C43 0.0344(16) 0.0446(18) 0.0343(16) 0.0079(13) 0.0095(13) -0.0030(14)
C44 0.0392(17) 0.0438(18) 0.0293(15) -0.0041(13) 0.0057(12) -0.0090(14)
C45 0.0247(13) 0.0334(15) 0.0226(13) 0.0007(11) -0.0015(10) -0.0012(12)
C46 0.0316(15) 0.0342(15) 0.0287(15) 0.0073(12) 0.0026(12) -0.0058(13)
C47 0.0391(16) 0.0314(16) 0.0319(15) 0.0039(12) 0.0021(12) 0.0044(13)
C48 0.0329(16) 0.0382(17) 0.0278(15) 0.0008(12) 0.0056(12) 0.0058(13)
C49 0.0280(14) 0.0415(16) 0.0222(14) 0.0023(12) 0.0022(11) -0.0017(12)
C50 0.0266(14) 0.0312(15) 0.0269(14) 0.0027(11) 0.0013(11) -0.0026(12)
C51 0.060(3) 0.0369(18) 0.0389(18) 0.0073(16) 0.0124(16) 0.0028(15)
C52 0.0312(15) 0.0437(17) 0.0251(14) 0.0075(12) 0.0065(11) 0.0008(13)
C53 0.0283(14) 0.0280(14) 0.0270(14) 0.0076(11) -0.0014(11) -0.0071(12)
C54 0.0240(13) 0.0352(15) 0.0287(14) 0.0036(11) 0.0004(11) -0.0078(12)
C55 0.0243(14) 0.0320(15) 0.0435(17) 0.0023(11) 0.0034(12) -0.0122(13)
C56 0.0258(14) 0.0332(16) 0.0486(19) 0.0050(12) -0.0065(13) -0.0185(14)
C57 0.0332(15) 0.0343(16) 0.0399(17) 0.0068(13) -0.0151(13) -0.0133(14)
C58 0.0322(15) 0.0280(14) 0.0340(16) 0.0071(12) -0.0061(12) -0.0060(13)
C59 0.0240(14) 0.0397(17) 0.053(2) 0.0004(12) 0.0060(13) -0.0112(15)
C60 0.047(2) 0.0369(18) 0.057(3) 0.0131(15) -0.0221(17) -0.0156(17)
B1 0.0223(14) 0.0308(16) 0.0231(15) 0.0052(11) 0.0010(11) -0.0033(12)

loop_
_atom_type_symbol
_atom_type_description
_atom_type_scat_dispersion_real
_atom_type_scat_dispersion_imag
_atom_type_scat_source
C C 0.003 0.002
;
International Tables for Crystallography
(1992, Vol. C, Tables 4.2.6.8 and 6.1.1.4)
;
H H 0.000 0.000
;
International Tables for Crystallography
(1992, Vol. C, Table 6.1.1.4)
;
O O 0.011 0.006
;
International Tables for Crystallography
(1992, Vol. C, Tables 4.2.6.8 and 6.1.1.4)
;
Pd Pd -0.999 1.007
;
International Tables for Crystallography
(1992, Vol. C, Tables 4.2.6.8 and 6.1.1.4)
;
B B 0.001 0.001
;
International Tables for Crystallography
(1992, Vol. C, Tables 4.2.6.8 and 6.1.1.4)
;
F F 0.017 0.010
;
International Tables for Crystallography
(1992, Vol. C, Tables 4.2.6.8 and 6.1.1.4)
;

loop_
_geom_angle_atom_site_label_1
_geom_angle_atom_site_label_2
_geom_angle_atom_site_label_3
_geom_angle
_geom_angle_publ_flag
_geom_angle_site_symmetry_1
_geom_angle_site_symmetry_3
Pd2 Pd1 C7 129.12(8) yes . .
Pd2 Pd1 C8 95.41(8) yes . .
Pd2 Pd1 C9 63.81(7) yes . .
Pd2 Pd1 C18 63.91(8) yes . .
Pd2 Pd1 C19 95.24(8) yes . .
Pd2 Pd1 C20 128.66(7) yes . .
C7 Pd1 C8 36.06(11) yes . .
C7 Pd1 C9 65.61(10) yes . .
C7 Pd1 C18 163.08(11) yes . .
C7 Pd1 C19 135.03(11) yes . .
C7 Pd1 C20 101.98(11) yes . .
C8 Pd1 C9 37.54(11) yes . .
C8 Pd1 C18 159.28(11) yes . .
C8 Pd1 C19 155.49(11) yes . .
C8 Pd1 C20 135.38(11) yes . .
C9 Pd1 C18 124.39(11) yes . .
C9 Pd1 C19 159.02(11) yes . .
C9 Pd1 C20 163.21(10) yes . .
C18 Pd1 C19 37.30(11) yes . .
C18 Pd1 C20 65.02(11) yes . .
C19 Pd1 C20 35.95(11) yes . .
Pd1 Pd2 Pd2 148.253(11) yes . 2_655
Pd1 Pd2 C10 78.52(8) yes . .
Pd1 Pd2 C11 113.01(7) yes . .
Pd1 Pd2 C16 112.07(8) yes . .
Pd1 Pd2 C17 78.70(8) yes . .
Pd2 Pd2 C10 97.26(8) yes 2_655 .
Pd2 Pd2 C11 76.38(7) yes 2_655 .
Pd2 Pd2 C16 75.15(8) yes 2_655 .
Pd2 Pd2 C17 93.81(8) yes 2_655 .
C10 Pd2 C11 38.02(11) yes . .
C10 Pd2 C16 169.11(11) yes . .
C10 Pd2 C17 152.23(11) yes . .
C11 Pd2 C16 131.28(10) yes . .
C11 Pd2 C17 168.29(10) yes . .
C16 Pd2 C17 38.06(11) yes . .
C3 O1 C27 117.6(3) yes . .
C24 O2 C28 117.4(3) yes . .
C2 C1 C6 122.8(3) yes . .
C1 C2 C3 118.7(3) yes . .
O1 C3 C2 123.8(3) yes . .
O1 C3 C4 116.1(3) yes . .
C2 C3 C4 120.1(3) yes . .
C3 C4 C5 120.6(3) yes . .
C4 C5 C6 120.3(3) yes . .
C1 C6 C5 117.5(3) yes . .
C1 C6 C7 122.1(3) yes . .
C5 C6 C7 120.4(3) yes . .
Pd1 C7 C6 117.66(18) yes . .
Pd1 C7 C8 66.99(15) yes . .
C6 C7 C8 123.9(3) yes . .
Pd1 C8 C7 76.96(16) yes . .
Pd1 C8 C9 75.32(15) yes . .
C7 C8 C9 122.8(3) yes . .
Pd1 C9 C8 67.15(15) yes . .
Pd1 C9 C10 111.49(17) yes . .
C8 C9 C10 119.6(3) yes . .
Pd2 C10 C9 93.24(17) yes . .
Pd2 C10 C11 73.40(15) yes . .
C9 C10 C11 127.5(3) yes . .
Pd2 C11 C10 68.58(15) yes . .
Pd2 C11 C12 100.89(19) yes . .
Pd2 C11 C16 103.72(17) yes . 2_655
C10 C11 C12 120.7(3) yes . .
C10 C11 C16 122.0(3) yes . 2_655
C12 C11 C16 117.2(3) yes . 2_655
C11 C12 C13 122.1(3) yes . .
C12 C13 C14 121.0(3) yes . .
C13 C14 C15 120.2(3) yes . .
C14 C15 C16 122.4(3) yes . 2_655
Pd2 C16 C11 104.69(17) yes . 2_655
Pd2 C16 C15 100.69(17) yes . 2_655
Pd2 C16 C17 68.07(14) yes . .
C11 C16 C15 117.0(3) yes 2_655 2_655
C11 C16 C17 121.8(3) yes 2_655 .
C15 C16 C17 121.1(3) yes 2_655 .
Pd2 C17 C16 73.88(15) yes . .
Pd2 C17 C18 93.07(16) yes . .
C16 C17 C18 125.6(3) yes . .
Pd1 C18 C17 112.91(18) yes . .
Pd1 C18 C19 68.00(15) yes . .
C17 C18 C19 121.0(3) yes . .
Pd1 C19 C18 74.70(16) yes . .
Pd1 C19 C20 77.46(16) yes . .
C18 C19 C20 122.0(3) yes . .
Pd1 C20 C19 66.59(15) yes . .
Pd1 C20 C21 124.06(18) yes . .
C19 C20 C21 125.2(3) yes . .
C20 C21 C22 119.4(3) yes . .
C20 C21 C26 122.8(3) yes . .
C22 C21 C26 117.7(3) yes . .
C21 C22 C23 122.3(3) yes . .
C22 C23 C24 118.5(3) yes . .
O2 C24 C23 124.5(3) yes . .
O2 C24 C25 115.0(3) yes . .
C23 C24 C25 120.5(3) yes . .
C24 C25 C26 120.2(3) yes . .
C21 C26 C25 120.8(3) yes . .
C30 C29 C34 115.5(3) yes . .
C30 C29 B1 123.8(3) yes . 6_545
C34 C29 B1 120.7(3) yes . 6_545
C29 C30 C31 122.9(3) yes . .
C30 C31 C32 120.2(3) yes . .
C30 C31 C35 117.8(3) yes . .
C32 C31 C35 121.9(3) yes . .
C31 C32 C33 118.8(3) yes . .
C32 C33 C34 120.5(3) yes . .
C32 C33 C36 121.5(3) yes . .
C34 C33 C36 118.0(3) yes . .
C29 C34 C33 122.0(3) yes . .
F1 C35 F2 106.3(3) yes . .
F1 C35 F3 105.9(3) yes . .
F1 C35 C31 112.3(3) yes . .
F2 C35 F3 106.7(3) yes . .
F2 C35 C31 112.6(3) yes . .
F3 C35 C31 112.6(3) yes . .
F4 C36 F5 105.4(3) yes . .
F4 C36 F6 105.9(3) yes . .
F4 C36 C33 112.6(3) yes . .
F5 C36 F6 106.0(3) yes . .
F5 C36 C33 113.6(3) yes . .
F6 C36 C33 112.7(3) yes . .
C38 C37 C42 115.1(3) yes . .
C38 C37 B1 126.1(3) yes . .
C42 C37 B1 118.7(3) yes . .
C37 C38 C39 122.6(3) yes . .
C38 C39 C40 121.2(3) yes . .
C38 C39 C43 119.3(3) yes . .
C40 C39 C43 119.4(3) yes . .
C39 C40 C41 117.9(3) yes . .
C40 C41 C42 120.2(3) yes . .
C40 C41 C44 119.9(3) yes . .
C42 C41 C44 119.9(3) yes . .
C37 C42 C41 122.8(3) yes . .
F7 C43 F8 108.4(4) yes . .
F7 C43 F9 105.4(3) yes . .
F7 C43 C39 112.4(3) yes . .
F8 C43 F9 105.1(3) yes . .
F8 C43 C39 113.2(3) yes . .
F9 C43 C39 111.9(3) yes . .
F10 C44 F11 104.6(3) yes . .
F10 C44 F12 107.7(3) yes . .
F10 C44 C41 112.4(3) yes . .
F11 C44 F12 105.0(3) yes . .
F11 C44 C41 112.5(3) yes . .
F12 C44 C41 114.0(3) yes . .
C46 C45 C50 116.0(3) yes . .
C46 C45 B1 121.2(3) yes . .
C50 C45 B1 122.8(3) yes . .
C45 C46 C47 122.5(3) yes . .
C46 C47 C48 120.6(3) yes . .
C46 C47 C51 120.4(3) yes . .
C48 C47 C51 119.0(3) yes . .
C47 C48 C49 117.8(3) yes . .
C48 C49 C50 121.2(3) yes . .
C48 C49 C52 118.8(3) yes . .
C50 C49 C52 120.0(3) yes . .
C45 C50 C49 122.0(3) yes . .
F16 C51 F18 103.1(4) yes . .
F16 C51 F20 104.7(4) yes . .
F16 C51 C47 111.4(3) yes . .
F18 C51 F20 109.6(4) yes . .
F18 C51 C47 112.8(3) yes . .
F20 C51 C47 114.4(4) yes . .
F13 C52 F14 106.2(3) yes . .
F13 C52 F15 107.4(3) yes . .
F13 C52 C49 112.1(3) yes . .
F14 C52 F15 105.6(3) yes . .
F14 C52 C49 111.9(3) yes . .
F15 C52 C49 113.2(3) yes . .
C54 C53 C58 115.6(3) yes . .
C54 C53 B1 120.5(3) yes . .
C58 C53 B1 123.8(3) yes . .
C53 C54 C55 122.9(3) yes . .
C54 C55 C56 120.0(3) yes . .
C54 C55 C59 117.7(3) yes . .
C56 C55 C59 122.3(3) yes . .
C55 C56 C57 119.0(3) yes . .
C56 C57 C58 120.8(3) yes . .
C56 C57 C60 120.5(3) yes . .
C58 C57 C60 118.7(3) yes . .
C53 C58 C57 121.7(3) yes . .
F28 C59 F29 106.0(3) yes . .
F28 C59 F30 106.5(3) yes . .
F28 C59 C55 112.4(3) yes . .
F29 C59 F30 106.5(3) yes . .
F29 C59 C55 112.6(3) yes . .
F30 C59 C55 112.4(3) yes . .
F22 C60 F24 106.5(4) yes . .
F22 C60 F26 100.5(4) yes . .
F22 C60 C57 110.9(4) yes . .
F24 C60 F26 110.2(4) yes . .
F24 C60 C57 114.6(4) yes . .
F26 C60 C57 113.1(3) yes . .
C29 B1 C37 109.0(3) yes 6_555 .
C29 B1 C45 109.1(3) yes 6_555 .
C29 B1 C53 107.3(3) yes 6_555 .
C37 B1 C45 109.7(3) yes . .
C37 B1 C53 111.0(3) yes . .
C45 B1 C53 110.6(3) yes . .
C2 C1 H2 118.564 no . .
C6 C1 H2 118.603 no . .
C1 C2 H3 120.630 no . .
C3 C2 H3 120.686 no . .
C3 C4 H4 119.711 no . .
C5 C4 H4 119.673 no . .
C4 C5 H5 120.057 no . .
C6 C5 H5 119.630 no . .
Pd1 C7 H32 96.070 no . .
C6 C7 H32 118.363 no . .
C8 C7 H32 116.219 no . .
Pd1 C8 H33 110.927 no . .
C7 C8 H33 118.579 no . .
C9 C8 H33 117.783 no . .
Pd1 C9 H36 95.586 no . .
C8 C9 H36 116.470 no . .
C10 C9 H36 123.464 no . .
Pd2 C10 H37 106.091 no . .
C9 C10 H37 115.109 no . .
C11 C10 H37 117.359 no . .
C11 C12 H27 119.016 no . .
C13 C12 H27 118.871 no . .
C12 C13 H28 119.472 no . .
C14 C13 H28 119.526 no . .
C13 C14 H29 119.850 no . .
C15 C14 H29 119.952 no . .
C14 C15 H38 118.070 no . .
C16 C15 H38 119.080 no 2_655 .
Pd2 C17 H35 103.197 no . .
C16 C17 H35 120.086 no . .
C18 C17 H35 114.310 no . .
Pd1 C18 H31 96.410 no . .
C17 C18 H31 122.618 no . .
C19 C18 H31 115.420 no . .
Pd1 C19 H34 112.726 no . .
C18 C19 H34 120.234 no . .
C20 C19 H34 117.308 no . .
Pd1 C20 H30 91.173 no . .
C19 C20 H30 118.325 no . .
C21 C20 H30 115.071 no . .
C21 C22 H6 118.824 no . .
C23 C22 H6 118.859 no . .
C22 C23 H7 120.938 no . .
C24 C23 H7 120.580 no . .
C24 C25 H8 119.980 no . .
C26 C25 H8 119.852 no . .
C21 C26 H9 119.655 no . .
C25 C26 H9 119.581 no . .
O1 C27 H1 109.294 no . .
O1 C27 H10 109.964 no . .
O1 C27 H11 109.202 no . .
H1 C27 H10 109.450 no . .
H1 C27 H11 109.468 no . .
H10 C27 H11 109.450 no . .
O2 C28 H12 109.056 no . .
O2 C28 H13 109.504 no . .
O2 C28 H14 109.933 no . .
H12 C28 H13 109.445 no . .
H12 C28 H14 109.450 no . .
H13 C28 H14 109.438 no . .
C29 C30 H15 118.655 no . .
C31 C30 H15 118.481 no . .
C31 C32 H16 120.662 no . .
C33 C32 H16 120.500 no . .
C29 C34 H17 119.204 no . .
C33 C34 H17 118.774 no . .
C37 C38 H18 118.579 no . .
C39 C38 H18 118.788 no . .
C39 C40 H19 121.118 no . .
C41 C40 H19 121.006 no . .
C37 C42 H20 118.730 no . .
C41 C42 H20 118.433 no . .
C45 C46 H21 118.773 no . .
C47 C46 H21 118.757 no . .
C47 C48 H22 121.206 no . .
C49 C48 H22 120.987 no . .
C45 C50 H23 119.077 no . .
C49 C50 H23 118.934 no . .
C53 C54 H24 118.363 no . .
C55 C54 H24 118.752 no . .
C55 C56 H25 120.112 no . .
C57 C56 H25 120.876 no . .
C53 C58 H26 118.982 no . .
C57 C58 H26 119.340 no . .

loop_
_geom_bond_atom_site_label_1
_geom_bond_atom_site_label_2
_geom_bond_distance
_geom_bond_publ_flag
_geom_bond_site_symmetry_2
Pd1 Pd2 2.7035(4) yes .
Pd1 C7 2.302(3) yes .
Pd1 C8 2.175(3) yes .
Pd1 C9 2.283(3) yes .
Pd1 C18 2.266(3) yes .
Pd1 C19 2.178(3) yes .
Pd1 C20 2.317(3) yes .
Pd2 Pd2 2.5838(4) yes 2_655
Pd2 C10 2.162(3) yes .
Pd2 C11 2.225(3) yes .
Pd2 C16 2.241(3) yes .
Pd2 C17 2.164(3) yes .
F1 C35 1.339(4) yes .
F2 C35 1.334(4) yes .
F3 C35 1.352(4) yes .
F4 C36 1.354(4) yes .
F5 C36 1.334(4) yes .
F6 C36 1.332(4) yes .
F7 C43 1.316(5) yes .
F8 C43 1.316(5) yes .
F9 C43 1.328(4) yes .
F10 C44 1.324(4) yes .
F11 C44 1.337(5) yes .
F12 C44 1.311(5) yes .
F13 C52 1.338(4) yes .
F14 C52 1.344(4) yes .
F15 C52 1.332(4) yes .
F16 C51 1.327(6) yes .
F18 C51 1.311(5) yes .
F20 C51 1.276(7) yes .
F22 C60 1.362(5) yes .
F24 C60 1.242(6) yes .
F26 C60 1.292(5) yes .
F28 C59 1.338(5) yes .
F29 C59 1.348(4) yes .
F30 C59 1.334(4) yes .
O1 C3 1.356(5) yes .
O1 C27 1.427(5) yes .
O2 C24 1.368(4) yes .
O2 C28 1.430(5) yes .
C1 C2 1.388(5) yes .
C1 C6 1.397(5) yes .
C2 C3 1.387(5) yes .
C3 C4 1.398(5) yes .
C4 C5 1.390(5) yes .
C5 C6 1.408(5) yes .
C6 C7 1.455(5) yes .
C7 C8 1.391(5) yes .
C8 C9 1.438(4) yes .
C9 C10 1.431(4) yes .
C10 C11 1.430(4) yes .
C11 C12 1.446(5) yes .
C11 C16 1.486(4) yes 2_655
C12 C13 1.348(5) yes .
C13 C14 1.431(5) yes .
C14 C15 1.354(5) yes .
C15 C16 1.446(5) yes 2_655
C16 C17 1.438(4) yes .
C17 C18 1.429(4) yes .
C18 C19 1.424(5) yes .
C19 C20 1.394(5) yes .
C20 C21 1.466(4) yes .
C21 C22 1.385(5) yes .
C21 C26 1.412(4) yes .
C22 C23 1.397(5) yes .
C23 C24 1.382(5) yes .
C24 C25 1.399(5) yes .
C25 C26 1.372(5) yes .
C29 C30 1.383(4) yes .
C29 C34 1.418(4) yes .
C29 B1 1.656(4) yes 6_545
C30 C31 1.406(4) yes .
C31 C32 1.381(4) yes .
C31 C35 1.492(4) yes .
C32 C33 1.383(4) yes .
C33 C34 1.398(4) yes .
C33 C36 1.487(4) yes .
C37 C38 1.392(5) yes .
C37 C42 1.406(4) yes .
C37 B1 1.632(5) yes .
C38 C39 1.397(5) yes .
C39 C40 1.374(4) yes .
C39 C43 1.502(5) yes .
C40 C41 1.402(5) yes .
C41 C42 1.391(4) yes .
C41 C44 1.485(5) yes .
C45 C46 1.399(5) yes .
C45 C50 1.402(5) yes .
C45 B1 1.643(5) yes .
C46 C47 1.388(5) yes .
C47 C48 1.398(5) yes .
C47 C51 1.505(5) yes .
C48 C49 1.388(5) yes .
C49 C50 1.391(5) yes .
C49 C52 1.509(5) yes .
C53 C54 1.402(5) yes .
C53 C58 1.406(4) yes .
C53 B1 1.639(4) yes .
C54 C55 1.398(4) yes .
C55 C56 1.379(5) yes .
C55 C59 1.488(5) yes .
C56 C57 1.384(5) yes .
C57 C58 1.401(5) yes .
C57 C60 1.503(5) yes .
C1 H2 0.930 no .
C2 H3 0.930 no .
C4 H4 0.930 no .
C5 H5 0.930 no .
C7 H32 0.997 no .
C8 H33 0.930 no .
C9 H36 0.956 no .
C10 H37 0.921 no .
C12 H27 0.930 no .
C13 H28 0.930 no .
C14 H29 0.930 no .
C15 H38 0.955 no .
C17 H35 0.963 no .
C18 H31 0.926 no .
C19 H34 0.976 no .
C20 H30 1.011 no .
C22 H6 0.930 no .
C23 H7 0.930 no .
C25 H8 0.930 no .
C26 H9 0.930 no .
C27 H1 0.960 no .
C27 H10 0.960 no .
C27 H11 0.960 no .
C28 H12 0.960 no .
C28 H13 0.960 no .
C28 H14 0.960 no .
C30 H15 0.930 no .
C32 H16 0.930 no .
C34 H17 0.930 no .
C38 H18 0.930 no .
C40 H19 0.930 no .
C42 H20 0.930 no .
C46 H21 0.930 no .
C48 H22 0.930 no .
C50 H23 0.930 no .
C54 H24 0.930 no .
C56 H25 0.930 no .
C58 H26 0.930 no .

loop_
_geom_contact_atom_site_label_1
_geom_contact_atom_site_label_2
_geom_contact_distance
_geom_contact_publ_flag
_geom_contact_site_symmetry_2
F1 C30 3.045(3) no .
F1 C32 3.320(4) no .
F2 C30 2.834(3) no .
F2 C32 3.532(4) no .
F3 C32 2.761(4) no .
F4 C32 2.733(4) no .
F5 F9 2.973(4) no .
F5 C32 3.426(4) no .
F5 C34 2.978(4) no .
F6 C32 3.445(4) no .
F6 C34 2.902(4) no .
F7 C38 2.921(5) no .
F7 C40 3.423(5) no .
F8 F30 3.401(4) no 6_545
F8 C40 2.695(4) no .
F9 F30 2.887(4) no 6_545
F9 C38 2.965(4) no .
F9 C40 3.385(4) no .
F10 C40 3.105(4) no .
F10 C42 3.255(4) no .
F11 F29 2.898(4) no 6_545
F11 C40 2.815(4) no .
F11 C42 3.551(4) no .
F12 C42 2.757(4) no .
F13 C48 2.826(4) no .
F13 C50 3.542(4) no .
F14 C48 3.081(4) no .
F14 C50 3.313(4) no .
F15 C50 2.752(4) no .
F16 C46 3.103(5) no .
F16 C48 3.274(5) no .
F18 C46 2.819(4) no .
F18 C48 3.545(5) no .
F20 C46 3.595(6) no .
F20 C48 2.734(5) no .
F22 C56 2.748(5) no .
F24 C56 3.215(5) no .
F24 C58 3.119(5) no .
F26 C56 3.506(5) no .
F26 C58 2.829(5) no .
F28 C54 2.907(4) no .
F28 C56 3.443(5) no .
F29 C40 3.240(4) no 6_555
F29 C56 2.745(5) no .
F30 C39 3.469(4) no 6_555
F30 C40 3.539(4) no 6_555
F30 C43 3.416(4) no 6_555
F30 C54 2.938(4) no .
F30 C56 3.426(4) no .
O1 O2 3.463(4) no .
O1 C28 3.499(5) no .
O2 C27 3.460(5) no .
C1 C4 2.754(5) no .
C1 C8 3.014(5) no .
C1 C26 3.591(4) no .
C2 C5 2.800(5) no .
C2 C25 3.558(5) no .
C2 C27 2.793(6) no .
C3 C6 2.812(5) no .
C3 C24 3.526(4) no .
C4 C23 3.553(4) no .
C5 C22 3.575(4) no .
C6 C21 3.597(4) no .
C9 C12 3.048(5) no .
C10 C17 3.002(4) no 2_655
C11 C14 2.853(5) no .
C12 C15 2.806(5) no .
C13 C16 2.848(5) no 2_655
C15 C18 3.021(5) no 2_655
C19 C26 3.042(5) no .
C21 C24 2.796(5) no .
C22 C25 2.758(5) no .
C23 C26 2.790(5) no .
C23 C28 2.820(5) no .
C29 C32 2.852(4) no .
C29 C42 3.277(4) no 6_545
C29 C50 3.045(4) no 6_545
C29 C54 3.038(4) no 6_545
C30 C33 2.756(4) no .
C30 C37 3.006(4) no 6_545
C30 C42 3.140(4) no 6_545
C31 C34 2.759(4) no .
C34 C45 3.367(4) no 6_545
C34 C50 3.208(4) no 6_545
C34 C53 3.084(4) no 6_545
C34 C54 3.260(4) no 6_545
C37 C40 2.860(4) no .
C37 C46 3.035(5) no .
C37 C54 3.396(4) no .
C38 C41 2.754(4) no .
C38 C53 3.078(4) no .
C38 C54 3.390(5) no .
C39 C42 2.745(5) no .
C42 C45 3.104(4) no .
C42 C46 3.210(4) no .
C45 C48 2.851(5) no .
C45 C58 3.058(4) no .
C46 C49 2.752(5) no .
C46 C53 3.532(5) no .
C46 C58 3.539(5) no .
C47 C50 2.760(5) no .
C50 C53 3.547(5) no .
C53 C56 2.848(4) no .
C54 C57 2.749(5) no .
C55 C58 2.771(5) no .
F1 F15 3.123(3) no 5_545
F1 C29 3.517(4) no 2_655
F1 C30 3.411(4) no 2_655
F1 C31 3.382(4) no 2_655
F1 C32 3.434(4) no 2_655
F1 C33 3.511(4) no 2_655
F1 C34 3.564(4) no 2_655
F1 C50 3.242(4) no 5_545
F2 F13 3.519(3) no 5_545
F2 F15 3.028(3) no 5_545
F2 C25 3.314(4) no .
F3 F4 3.490(4) no 2_655
F3 F6 2.966(3) no 2_655
F3 F15 2.983(3) no 5_545
F3 C25 3.582(4) no .
F3 C26 3.315(4) no .
F3 C32 3.543(4) no 2_655
F3 C33 3.406(4) no 2_655
F3 C36 3.443(4) no 2_655
F4 F3 3.490(4) no 2_655
F5 C8 3.462(4) no .
F5 C22 3.509(4) no 4_564
F6 F3 2.966(3) no 2_655
F6 F22 3.144(4) no 4_564
F6 F26 3.544(4) no 4_564
F6 C20 3.402(4) no 4_564
F6 C22 3.461(4) no 4_564
F7 F16 3.408(5) no 4_564
F7 C23 3.589(5) no 4_564
F7 C27 3.318(5) no 6_555
F8 F16 3.182(5) no 4_564
F9 C6 3.531(4) no .
F9 C7 3.357(4) no .
F9 C8 2.992(4) no .
F10 F13 3.535(4) no 4_564
F10 F20 3.552(7) no 4_564
F11 F13 3.179(4) no 4_564
F11 F14 2.755(4) no 4_564
F11 C14 3.597(4) no 5_445
F11 C52 3.468(5) no 4_564
F12 F12 2.767(4) no 2_555
F13 F2 3.519(3) no 5_455
F13 F10 3.535(4) no 4_565
F13 F11 3.179(4) no 4_565
F13 F20 3.562(6) no 3_566
F13 C14 3.378(4) no 8_465
F13 C15 3.384(4) no 8_465
F14 F11 2.755(4) no 4_565
F14 F22 3.126(5) no 7_566
F14 F29 3.447(3) no 7_566
F14 C15 3.558(4) no 8_465
F14 C56 3.520(4) no 7_566
F15 F1 3.123(3) no 5_455
F15 F2 3.028(3) no 5_455
F15 F3 2.983(3) no 5_455
F15 F22 3.183(4) no 7_566
F15 C35 3.294(4) no 5_455
F16 F7 3.408(5) no 4_565
F16 F8 3.182(5) no 4_565
F16 C4 3.581(6) no .
F16 C27 3.540(6) no 7_556
F18 O2 3.595(4) no 7_556
F18 C13 3.295(5) no 6_545
F18 C14 3.456(5) no 6_545
F20 F10 3.552(7) no 4_565
F20 F13 3.562(6) no 3_566
F22 F6 3.144(4) no 4_565
F22 F14 3.126(5) no 7_566
F22 F15 3.183(4) no 7_566
F22 C20 3.559(5) no .
F22 C52 3.599(5) no 7_566
F24 F24 3.311(7) no 7_566
F24 C53 3.505(5) no 7_566
F24 C57 3.340(6) no 7_566
F24 C58 3.151(6) no 7_566
F26 F6 3.544(4) no 4_565
F26 C5 3.594(5) no .
F26 C22 3.385(5) no .
F28 O1 3.478(4) no 6_555
F28 C3 3.474(4) no 6_555
F28 C12 3.398(4) no .
F28 C28 3.286(5) no 4_564
F29 F14 3.447(3) no 7_566
F29 C12 3.320(4) no .
F30 C2 3.584(4) no 6_555
O1 F28 3.478(4) no 6_545
O1 C28 3.164(5) no 7_556
O2 F18 3.595(4) no 7_556
O2 C11 3.423(4) no 4_565
O2 C15 3.458(4) no 4_565
O2 C16 3.373(4) no 3_666
C2 F30 3.584(4) no 6_545
C3 F28 3.474(4) no 6_545
C4 F16 3.581(6) no .
C5 F26 3.594(5) no .
C6 F9 3.531(4) no .
C7 F9 3.357(4) no .
C8 F5 3.462(4) no .
C8 F9 2.992(4) no .
C11 O2 3.423(4) no 4_564
C12 F28 3.398(4) no .
C12 F29 3.320(4) no .
C12 C28 3.584(5) no 4_564
C13 F18 3.295(5) no 6_555
C14 F11 3.597(4) no 5_555
C14 F13 3.378(4) no 8_564
C14 F18 3.456(5) no 6_555
C15 F13 3.384(4) no 8_564
C15 F14 3.558(4) no 8_564
C15 O2 3.458(4) no 4_564
C16 O2 3.373(4) no 3_666
C16 C24 3.323(4) no 3_666
C16 C25 3.500(4) no 3_666
C17 C24 3.448(4) no 3_666
C17 C25 3.331(4) no 3_666
C17 C26 3.505(4) no 3_666
C18 C25 3.461(4) no 3_666
C18 C26 3.296(4) no 3_666
C19 C19 3.571(4) no 3_666
C19 C26 3.446(4) no 3_666
C20 F6 3.402(4) no 4_565
C20 F22 3.559(5) no .
C22 F5 3.509(4) no 4_565
C22 F6 3.461(4) no 4_565
C22 F26 3.385(5) no .
C23 F7 3.589(5) no 4_565
C24 C16 3.323(4) no 3_666
C24 C17 3.448(4) no 3_666
C25 F2 3.314(4) no .
C25 F3 3.582(4) no .
C25 C16 3.500(4) no 3_666
C25 C17 3.331(4) no 3_666
C25 C18 3.461(4) no 3_666
C26 F3 3.315(4) no .
C26 C17 3.505(4) no 3_666
C26 C18 3.296(4) no 3_666
C26 C19 3.446(4) no 3_666
C27 F7 3.318(5) no 6_545
C27 F16 3.540(6) no 7_556
C28 F28 3.286(5) no 4_565
C28 O1 3.164(5) no 7_556
C28 C12 3.584(5) no 4_565
C29 F1 3.517(4) no 2_655
C30 F1 3.411(4) no 2_655
C31 F1 3.382(4) no 2_655
C32 F1 3.434(4) no 2_655
C32 F3 3.543(4) no 2_655
C32 C32 3.514(4) no 2_655
C33 F1 3.511(4) no 2_655
C33 F3 3.406(4) no 2_655
C34 F1 3.564(4) no 2_655
C35 F15 3.294(4) no 5_545
C36 F3 3.443(4) no 2_655
C50 F1 3.242(4) no 5_455
C52 F11 3.468(5) no 4_565
C52 F22 3.599(5) no 7_566
C53 F24 3.505(5) no 7_566
C56 F14 3.520(4) no 7_566
C57 F24 3.340(6) no 7_566
C58 F24 3.151(6) no 7_566
Pd1 H2 3.3981 no .
Pd1 H35 3.3786 no .
Pd1 H37 3.3716 no .
Pd2 H27 3.0641 no .
Pd2 H31 2.9971 no .
Pd2 H35 3.3906 no 2_655
Pd2 H36 2.9886 no .
Pd2 H37 3.5286 no 2_655
Pd2 H38 3.1904 no 2_655
F1 H15 2.9797 no .
F1 H16 3.4698 no .
F2 H15 2.5864 no .
F3 H16 2.4647 no .
F4 H16 2.4168 no .
F5 H17 2.8252 no .
F6 H17 2.7495 no .
F6 H23 3.5299 no 6_545
F7 H18 2.7537 no .
F8 H19 2.3757 no .
F9 H18 2.8404 no .
F9 H19 3.5773 no .
F10 H19 3.1201 no .
F10 H20 3.3506 no .
F11 H19 2.5930 no .
F12 H20 2.4367 no .
F13 H22 2.6066 no .
F14 H22 3.0656 no .
F14 H23 3.4097 no .
F15 H23 2.4208 no .
F16 H21 3.0745 no .
F16 H22 3.3904 no .
F18 H21 2.5666 no .
F20 H22 2.4518 no .
F22 H25 2.4643 no .
F24 H25 3.3046 no .
F24 H26 3.1258 no .
F26 H26 2.5986 no .
F28 H24 2.7398 no .
F29 H19 2.9663 no 6_555
F29 H25 2.4300 no .
F30 H19 3.5121 no 6_555
F30 H24 2.7916 no .
O1 H3 2.6370 no .
O1 H4 2.4893 no .
O1 H12 2.7938 no .
O2 H1 2.8583 no .
O2 H7 2.6496 no .
O2 H8 2.4789 no .
C1 H5 3.2411 no .
C1 H32 3.3686 no .
C1 H33 2.7381 no .
C2 H1 2.7429 no .
C2 H4 3.2485 no .
C2 H11 2.6997 no .
C3 H1 2.6075 no .
C3 H2 3.2216 no .
C3 H5 3.2590 no .
C3 H10 3.1792 no .
C3 H11 2.6079 no .
C3 H12 3.4815 no .
C4 H3 3.2559 no .
C5 H2 3.2364 no .
C5 H6 3.5895 no .
C5 H32 2.6666 no .
C6 H3 3.2801 no .
C6 H4 3.2632 no .
C6 H33 2.6763 no .
C7 H2 2.6486 no .
C7 H5 2.6426 no .
C7 H36 2.6626 no .
C8 H2 2.7245 no .
C8 H37 2.5671 no .
C9 H27 2.7365 no .
C9 H32 2.6612 no .
C10 H27 2.6613 no .
C10 H33 2.6140 no .
C10 H35 2.6898 no 2_655
C11 H28 3.2812 no .
C11 H35 2.7380 no 2_655
C11 H36 2.8522 no .
C11 H38 3.3632 no .
C12 H29 3.2471 no .
C12 H36 2.8517 no .
C12 H37 3.3068 no .
C13 H38 3.2656 no .
C14 H27 3.2531 no .
C15 H28 3.2443 no .
C15 H31 2.7945 no 2_655
C15 H35 3.3759 no 2_655
C16 H27 3.3465 no 2_655
C16 H29 3.2914 no 2_655
C16 H31 2.7965 no .
C16 H37 2.6807 no 2_655
C17 H34 2.6789 no .
C17 H37 2.6591 no 2_655
C17 H38 2.6853 no 2_655
C18 H30 2.6608 no .
C18 H38 2.7162 no 2_655
C19 H9 2.7627 no .
C19 H35 2.5822 no .
C20 H6 2.5955 no .
C20 H9 2.7000 no .
C20 H31 2.6113 no .
C21 H7 3.2732 no .
C21 H8 3.2579 no .
C21 H34 2.7097 no .
C22 H9 3.2352 no .
C22 H30 2.5930 no .
C23 H8 3.2500 no .
C23 H12 2.8180 no .
C23 H14 2.6942 no .
C24 H1 3.2429 no .
C24 H6 3.2232 no .
C24 H9 3.2388 no .
C24 H12 2.6152 no .
C24 H13 3.1866 no .
C24 H14 2.6222 no .
C25 H1 3.2788 no .
C25 H3 3.5855 no .
C25 H7 3.2561 no .
C26 H6 3.2344 no .
C26 H30 3.3900 no .
C26 H34 2.7226 no .
C27 H3 2.5027 no .
C27 H12 3.3683 no .
C28 H1 3.5163 no .
C28 H7 2.5353 no .
C29 H20 3.1886 no 6_545
C29 H23 2.6937 no 6_545
C29 H24 2.7268 no 6_545
C30 H16 3.2603 no .
C30 H17 3.2140 no .
C30 H20 3.0334 no 6_545
C30 H24 3.4877 no 6_545
C32 H15 3.2432 no .
C32 H17 3.2433 no .
C33 H23 3.3972 no 6_545
C34 H15 3.2161 no .
C34 H16 3.2562 no .
C34 H23 2.5043 no 6_545
C34 H24 3.0406 no 6_545
C35 H15 2.5954 no .
C35 H16 2.6842 no .
C36 H16 2.6739 no .
C36 H17 2.5935 no .
C37 H15 2.6020 no 6_555
C37 H21 2.6862 no .
C37 H24 3.3055 no .
C38 H15 3.4830 no 6_555
C38 H19 3.2577 no .
C38 H20 3.2067 no .
C38 H21 3.5024 no .
C38 H24 3.2853 no .
C40 H18 3.2401 no .
C40 H20 3.2508 no .
C41 H15 3.2561 no 6_555
C42 H15 2.4687 no 6_555
C42 H18 3.2086 no .
C42 H19 3.2654 no .
C42 H21 2.8981 no .
C43 H18 2.6276 no .
C43 H19 2.6429 no .
C44 H19 2.6668 no .
C44 H20 2.6177 no .
C45 H17 3.3147 no 6_555
C45 H20 2.7903 no .
C45 H26 2.6855 no .
C46 H20 2.9398 no .
C46 H22 3.2640 no .
C46 H23 3.2199 no .
C46 H26 2.9033 no .
C48 H21 3.2503 no .
C48 H23 3.2479 no .
C50 H17 3.0668 no 6_555
C50 H21 3.2189 no .
C50 H22 3.2613 no .
C50 H26 3.4041 no .
C51 H21 2.6418 no .
C51 H22 2.6608 no .
C52 H22 2.6461 no .
C52 H23 2.6416 no .
C53 H17 2.7854 no 6_555
C53 H18 2.6951 no .
C53 H21 3.5375 no .
C53 H23 3.5628 no .
C54 H17 3.0284 no 6_555
C54 H18 2.7890 no .
C54 H25 3.2457 no .
C54 H26 3.2220 no .
C56 H24 3.2345 no .
C56 H26 3.2528 no .
C58 H17 3.5756 no 6_555
C58 H18 3.4939 no .
C58 H21 3.5544 no .
C58 H24 3.2190 no .
C58 H25 3.2647 no .
C59 H24 2.5870 no .
C59 H25 2.6792 no .
C60 H25 2.6709 no .
C60 H26 2.6278 no .
B1 H15 2.8077 no 6_555
B1 H17 2.7860 no 6_555
B1 H18 2.8442 no .
B1 H20 2.7113 no .
B1 H21 2.7611 no .
B1 H23 2.8028 no .
B1 H24 2.7417 no .
B1 H26 2.8228 no .
H1 H3 2.3508 no .
H1 H8 3.0262 no .
H1 H12 3.3055 no .
H2 H3 2.3064 no .
H2 H33 2.2282 no .
H3 H8 3.5742 no .
H3 H10 3.4524 no .
H3 H11 2.2311 no .
H4 H5 2.3157 no .
H4 H7 3.5469 no .
H4 H12 3.3970 no .
H5 H6 3.5944 no .
H5 H32 2.4690 no .
H6 H7 2.3243 no .
H6 H30 2.3517 no .
H7 H12 2.4556 no .
H7 H13 3.4816 no .
H7 H14 2.2089 no .
H8 H9 2.2937 no .
H9 H34 2.1783 no .
H10 H12 3.3437 no .
H10 H13 3.5963 no .
H15 H20 2.4721 no 6_545
H17 H23 2.3579 no 6_545
H17 H24 3.0592 no 6_545
H18 H24 2.8007 no .
H20 H21 2.8686 no .
H21 H26 2.9823 no .
H27 H28 2.2544 no .
H27 H36 2.2719 no .
H27 H37 3.5617 no .
H28 H29 2.3519 no .
H29 H38 2.2723 no .
H30 H31 2.4434 no .
H30 H32 3.4970 no .
H30 H34 2.9091 no .
H31 H34 2.8498 no .
H31 H35 2.8520 no .
H31 H38 2.2242 no 2_655
H32 H33 2.8411 no .
H32 H36 2.4690 no .
H33 H36 2.8409 no .
H33 H37 2.3613 no .
H34 H35 2.4123 no .
H35 H37 2.0910 no 2_655
H36 H37 2.8586 no .
F1 H23 2.8723 no 5_545
F2 H1 3.2600 no .
F2 H3 3.3950 no .
F2 H8 2.5246 no .
F2 H9 3.5711 no .
F3 H8 3.1225 no .
F3 H9 2.5700 no .
F4 H16 3.2965 no 2_655
F4 H33 3.0505 no .
F4 H34 3.4271 no 2_655
F4 H35 2.7614 no 2_655
F4 H37 2.7215 no .
F5 H2 3.2618 no .
F5 H6 2.8841 no 4_564
F5 H33 2.5825 no .
F5 H37 3.2304 no .
F6 H6 2.8863 no 4_564
F6 H30 2.7148 no 4_564
F7 H7 2.6747 no 4_564
F7 H10 2.6587 no 6_555
F7 H11 3.1314 no 6_555
F7 H12 3.4008 no 4_564
F7 H14 3.1562 no 4_564
F9 H33 2.7447 no .
F10 H22 2.6953 no 4_564
F10 H29 3.5377 no 5_445
F11 H22 3.0968 no 4_564
F11 H28 3.0571 no 6_545
F11 H29 2.9284 no 5_445
F12 H28 2.8671 no 6_545
F12 H29 3.2695 no 5_445
F13 H29 2.7812 no 8_465
F13 H38 2.7250 no 8_465
F14 H25 2.5937 no 7_566
F14 H29 3.5990 no 8_465
F14 H31 3.4610 no 7_566
F14 H38 2.7783 no 8_465
F15 H8 3.4433 no 5_455
F15 H31 3.0290 no 7_566
F15 H38 2.8890 no 8_465
F16 H1 3.5193 no 7_556
F16 H4 2.7103 no .
F16 H10 2.7451 no 7_556
F16 H19 3.5005 no 4_565
F18 H4 3.2641 no .
F18 H13 2.9078 no 7_556
F18 H28 2.9949 no 6_545
F18 H29 3.2890 no 6_545
F20 H1 3.4963 no 7_556
F22 H17 3.4813 no 4_565
F22 H23 3.2723 no 7_566
F22 H30 2.5839 no .
F22 H31 3.4792 no .
F22 H32 3.4701 no .
F24 H17 2.7286 no 4_565
F24 H23 3.3792 no 7_566
F24 H26 3.3260 no 7_566
F26 H5 2.9958 no .
F26 H6 2.5595 no .
F26 H30 3.0218 no .
F26 H32 3.1009 no .
F28 H11 3.5438 no 6_555
F28 H13 2.8098 no 4_564
F28 H14 2.8976 no 4_564
F28 H27 2.7537 no .
F28 H36 3.2757 no .
F29 H27 2.5145 no .
F29 H28 3.2125 no .
F29 H36 3.5197 no .
O1 H12 2.6998 no 7_556
O1 H13 2.8771 no 7_556
O1 H14 3.4557 no 7_556
C2 H24 3.3294 no 6_545
C3 H13 3.5017 no 7_556
C4 H13 3.4616 no 7_556
C7 H18 3.5634 no .
C9 H14 3.5764 no 4_564
C10 H7 3.5404 no 4_564
C10 H14 3.2365 no 4_564
C11 H14 3.1366 no 4_564
C12 H13 3.4943 no 4_564
C12 H14 3.1598 no 4_564
C15 H8 3.3499 no 4_564
C16 H8 3.5969 no 3_666
C18 H8 3.5961 no 3_666
C18 H9 3.3535 no 3_666
C19 H9 3.3406 no 3_666
C19 H34 3.2936 no 3_666
C20 H34 3.3047 no 3_666
C21 H34 3.3578 no 3_666
C21 H35 3.5906 no 3_666
C22 H35 3.5147 no 3_666
C23 H35 3.5327 no 3_666
C23 H37 3.4314 no 4_565
C25 H31 3.4583 no 3_666
C25 H38 3.4458 no 4_565
C26 H31 3.4258 no 3_666
C26 H34 3.5731 no 3_666
C27 H12 3.2403 no 7_556
C28 H10 3.5688 no 7_556
C29 H3 3.4864 no .
C30 H3 3.1006 no .
C31 H2 3.5417 no .
C31 H3 3.0717 no .
C32 H2 2.9537 no .
C32 H3 3.4231 no .
C32 H16 3.0964 no 2_655
C33 H2 3.0999 no .
C35 H8 3.3657 no .
C35 H9 3.5526 no .
C36 H2 3.4895 no .
C36 H6 3.4216 no 4_564
C36 H33 3.2759 no .
C36 H37 3.5820 no .
C38 H11 3.2266 no 6_555
C39 H11 3.5605 no 6_555
C40 H22 3.5505 no 4_564
C43 H10 3.5867 no 6_555
C44 H22 3.3620 no 4_564
C44 H28 3.3947 no 6_545
C44 H29 3.5178 no 5_445
C48 H19 3.3195 no 4_565
C51 H4 3.5745 no .
C52 H38 3.0182 no 8_465
C55 H36 3.3341 no .
C56 H32 3.2426 no .
C56 H36 3.2321 no .
C57 H32 2.8876 no .
C58 H5 3.2766 no .
C58 H32 3.1092 no .
C59 H27 3.1303 no .
C59 H36 3.5486 no .
C60 H17 3.5605 no 4_565
C60 H30 3.4473 no .
C60 H32 3.3467 no .
H1 F2 3.2600 no .
H1 F16 3.5193 no 7_556
H1 F20 3.4963 no 7_556
H2 F5 3.2618 no .
H2 C31 3.5417 no .
H2 C32 2.9537 no .
H2 C33 3.0999 no .
H2 C36 3.4895 no .
H2 H16 2.9996 no .
H3 F2 3.3950 no .
H3 C29 3.4864 no .
H3 C30 3.1006 no .
H3 C31 3.0717 no .
H3 C32 3.4231 no .
H3 H15 3.3957 no .
H3 H24 2.9501 no 6_545
H4 F16 2.7103 no .
H4 F18 3.2641 no .
H4 C51 3.5745 no .
H4 H10 3.4775 no 7_556
H4 H13 2.9542 no 7_556
H5 F26 2.9958 no .
H5 C58 3.2766 no .
H5 H21 3.0209 no .
H5 H26 2.8687 no .
H6 F5 2.8841 no 4_565
H6 F6 2.8863 no 4_565
H6 F26 2.5595 no .
H6 C36 3.4216 no 4_565
H7 F7 2.6747 no 4_565
H7 C10 3.5404 no 4_565
H7 H37 3.3233 no 4_565
H8 F2 2.5246 no .
H8 F3 3.1225 no .
H8 F15 3.4433 no 5_545
H8 C15 3.3499 no 4_565
H8 C16 3.5969 no 3_666
H8 C18 3.5961 no 3_666
H8 C35 3.3657 no .
H8 H31 3.3532 no 3_666
H8 H38 3.0127 no 4_565
H9 F2 3.5711 no .
H9 F3 2.5700 no .
H9 C18 3.3535 no 3_666
H9 C19 3.3406 no 3_666
H9 C35 3.5526 no .
H9 H31 3.3223 no 3_666
H10 F7 2.6587 no 6_545
H10 F16 2.7451 no 7_556
H10 C28 3.5688 no 7_556
H10 C43 3.5867 no 6_545
H10 H4 3.4775 no 7_556
H10 H12 2.8558 no 7_556
H10 H14 3.5748 no 7_556
H11 F7 3.1314 no 6_545
H11 F28 3.5438 no 6_545
H11 C38 3.2266 no 6_545
H11 C39 3.5605 no 6_545
H11 H15 3.5287 no .
H11 H18 3.1361 no 6_545
H11 H24 2.8351 no 6_545
H12 F7 3.4008 no 4_565
H12 O1 2.6998 no 7_556
H12 C27 3.2403 no 7_556
H12 H10 2.8558 no 7_556
H12 H12 3.5967 no 7_556
H13 F18 2.9078 no 7_556
H13 F28 2.8098 no 4_565
H13 O1 2.8771 no 7_556
H13 C3 3.5017 no 7_556
H13 C4 3.4616 no 7_556
H13 C12 3.4943 no 4_565
H13 H4 2.9542 no 7_556
H13 H27 3.5867 no 4_565
H14 F7 3.1562 no 4_565
H14 F28 2.8976 no 4_565
H14 O1 3.4557 no 7_556
H14 C9 3.5764 no 4_565
H14 C10 3.2365 no 4_565
H14 C11 3.1366 no 4_565
H14 C12 3.1598 no 4_565
H14 H10 3.5748 no 7_556
H14 H27 3.2224 no 4_565
H15 H3 3.3957 no .
H15 H11 3.5287 no .
H16 F4 3.2965 no 2_655
H16 C32 3.0964 no 2_655
H16 H2 2.9996 no .
H16 H16 2.5746 no 2_655
H17 F22 3.4813 no 4_564
H17 F24 2.7286 no 4_564
H17 C60 3.5605 no 4_564
H18 C7 3.5634 no .
H18 H11 3.1361 no 6_555
H18 H32 3.2704 no .
H19 F16 3.5005 no 4_564
H19 C48 3.3195 no 4_564
H19 H22 2.9039 no 4_564
H21 H5 3.0209 no .
H22 F10 2.6953 no 4_565
H22 F11 3.0968 no 4_565
H22 C40 3.5505 no 4_565
H22 C44 3.3620 no 4_565
H22 H19 2.9039 no 4_565
H23 F1 2.8723 no 5_455
H23 F22 3.2723 no 7_566
H23 F24 3.3792 no 7_566
H24 C2 3.3294 no 6_555
H24 H3 2.9501 no 6_555
H24 H11 2.8351 no 6_555
H25 F14 2.5937 no 7_566
H25 H36 3.2220 no .
H26 F24 3.3260 no 7_566
H26 H5 2.8687 no .
H26 H32 3.3999 no .
H27 F28 2.7537 no .
H27 F29 2.5145 no .
H27 C59 3.1303 no .
H27 H13 3.5867 no 4_564
H27 H14 3.2224 no 4_564
H28 F11 3.0571 no 6_555
H28 F12 2.8671 no 6_555
H28 F18 2.9949 no 6_555
H28 F29 3.2125 no .
H28 C44 3.3947 no 6_555
H29 F10 3.5377 no 5_555
H29 F11 2.9284 no 5_555
H29 F12 3.2695 no 5_555
H29 F13 2.7812 no 8_564
H29 F14 3.5990 no 8_564
H29 F18 3.2890 no 6_555
H29 C44 3.5178 no 5_555
H30 F6 2.7148 no 4_565
H30 F22 2.5839 no .
H30 F26 3.0218 no .
H30 C60 3.4473 no .
H31 F14 3.4610 no 7_566
H31 F15 3.0290 no 7_566
H31 F22 3.4792 no .
H31 C25 3.4583 no 3_666
H31 C26 3.4258 no 3_666
H31 H8 3.3532 no 3_666
H31 H9 3.3223 no 3_666
H32 F22 3.4701 no .
H32 F26 3.1009 no .
H32 C56 3.2426 no .
H32 C57 2.8876 no .
H32 C58 3.1092 no .
H32 C60 3.3467 no .
H32 H18 3.2704 no .
H32 H26 3.3999 no .
H33 F4 3.0505 no .
H33 F5 2.5825 no .
H33 F9 2.7447 no .
H33 C36 3.2759 no .
H34 F4 3.4271 no 2_655
H34 C19 3.2936 no 3_666
H34 C20 3.3047 no 3_666
H34 C21 3.3578 no 3_666
H34 C26 3.5731 no 3_666
H34 H34 3.2938 no 3_666
H35 F4 2.7614 no 2_655
H35 C21 3.5906 no 3_666
H35 C22 3.5147 no 3_666
H35 C23 3.5327 no 3_666
H36 F28 3.2757 no .
H36 F29 3.5197 no .
H36 C55 3.3341 no .
H36 C56 3.2321 no .
H36 C59 3.5486 no .
H36 H25 3.2220 no .
H37 F4 2.7215 no .
H37 F5 3.2304 no .
H37 C23 3.4314 no 4_564
H37 C36 3.5820 no .
H37 H7 3.3233 no 4_564
H38 F13 2.7250 no 8_564
H38 F14 2.7783 no 8_564
H38 F15 2.8890 no 8_564
H38 C25 3.4458 no 4_564
H38 C52 3.0182 no 8_564
H38 H8 3.0127 no 4_564

loop_
_geom_torsion_atom_site_label_1
_geom_torsion_atom_site_label_2
_geom_torsion_atom_site_label_3
_geom_torsion_atom_site_label_4
_geom_torsion
_geom_torsion_publ_flag
_geom_torsion_site_symmetry_1
_geom_torsion_site_symmetry_3
_geom_torsion_site_symmetry_4
Pd2 Pd1 C7 C6 141.94(14) no . . .
Pd2 Pd1 C7 C8 24.41(17) no . . .
C7 Pd1 Pd2 Pd2 -96.83(10) no . . 2_655
C7 Pd1 Pd2 C10 -11.62(10) no . . .
C7 Pd1 Pd2 C11 4.71(10) no . . .
C7 Pd1 Pd2 C16 165.72(10) no . . .
C7 Pd1 Pd2 C17 -175.63(10) no . . .
Pd2 Pd1 C8 C7 -161.21(10) no . . .
Pd2 Pd1 C8 C9 -31.70(11) no . . .
C8 Pd1 Pd2 Pd2 -82.69(8) no . . 2_655
C8 Pd1 Pd2 C10 2.52(8) no . . .
C8 Pd1 Pd2 C11 18.85(8) no . . .
C8 Pd1 Pd2 C16 179.86(8) no . . .
C8 Pd1 Pd2 C17 -161.49(8) no . . .
Pd2 Pd1 C9 C8 144.34(13) no . . .
Pd2 Pd1 C9 C10 30.10(12) no . . .
C9 Pd1 Pd2 Pd2 -103.59(9) no . . 2_655
C9 Pd1 Pd2 C10 -18.38(8) no . . .
C9 Pd1 Pd2 C11 -2.05(8) no . . .
C9 Pd1 Pd2 C16 158.96(9) no . . .
C9 Pd1 Pd2 C17 177.60(8) no . . .
Pd2 Pd1 C18 C17 -28.57(14) no . . .
Pd2 Pd1 C18 C19 -144.19(13) no . . .
C18 Pd1 Pd2 Pd2 96.06(9) no . . 2_655
C18 Pd1 Pd2 C10 -178.73(9) no . . .
C18 Pd1 Pd2 C11 -162.40(9) no . . .
C18 Pd1 Pd2 C16 -1.39(9) no . . .
C18 Pd1 Pd2 C17 17.26(9) no . . .
Pd2 Pd1 C19 C18 31.85(11) no . . .
Pd2 Pd1 C19 C20 160.41(11) no . . .
C19 Pd1 Pd2 Pd2 75.20(9) no . . 2_655
C19 Pd1 Pd2 C10 160.41(8) no . . .
C19 Pd1 Pd2 C11 176.74(8) no . . .
C19 Pd1 Pd2 C16 -22.25(8) no . . .
C19 Pd1 Pd2 C17 -3.60(8) no . . .
Pd2 Pd1 C20 C19 -25.31(16) no . . .
Pd2 Pd1 C20 C21 -143.07(15) no . . .
C20 Pd1 Pd2 Pd2 89.80(10) no . . 2_655
C20 Pd1 Pd2 C10 175.01(10) no . . .
C20 Pd1 Pd2 C11 -168.66(10) no . . .
C20 Pd1 Pd2 C16 -7.65(10) no . . .
C20 Pd1 Pd2 C17 11.00(10) no . . .
C7 Pd1 C8 C9 129.5(3) no . . .
C8 Pd1 C7 C6 117.5(3) no . . .
C7 Pd1 C9 C8 -29.90(11) no . . .
C7 Pd1 C9 C10 -144.1(2) no . . .
C9 Pd1 C7 C6 148.6(3) no . . .
C9 Pd1 C7 C8 31.07(11) no . . .
C7 Pd1 C19 C18 -156.90(12) no . . .
C7 Pd1 C19 C20 -28.3(3) no . . .
C19 Pd1 C7 C6 -26.8(3) no . . .
C19 Pd1 C7 C8 -144.33(13) no . . .
C7 Pd1 C20 C19 159.94(12) no . . .
C7 Pd1 C20 C21 42.2(3) no . . .
C20 Pd1 C7 C6 -43.3(2) no . . .
C20 Pd1 C7 C8 -160.88(12) no . . .
C8 Pd1 C9 C10 -114.2(3) no . . .
C9 Pd1 C8 C7 -129.5(3) no . . .
C8 Pd1 C18 C17 -25.1(5) no . . .
C8 Pd1 C18 C19 -140.7(3) no . . .
C18 Pd1 C8 C7 -164.4(3) no . . .
C18 Pd1 C8 C9 -34.9(4) no . . .
C8 Pd1 C19 C18 147.3(2) no . . .
C8 Pd1 C19 C20 -84.2(3) no . . .
C19 Pd1 C8 C7 83.4(3) no . . .
C19 Pd1 C8 C9 -147.1(3) no . . .
C8 Pd1 C20 C19 144.01(13) no . . .
C8 Pd1 C20 C21 26.3(3) no . . .
C20 Pd1 C8 C7 27.1(2) no . . .
C20 Pd1 C8 C9 156.66(11) no . . .
C9 Pd1 C18 C17 -50.0(3) no . . .
C9 Pd1 C18 C19 -165.64(10) no . . .
C18 Pd1 C9 C8 165.81(11) no . . .
C18 Pd1 C9 C10 51.6(2) no . . .
C9 Pd1 C19 C18 34.9(4) no . . .
C9 Pd1 C19 C20 163.4(3) no . . .
C19 Pd1 C9 C8 141.0(3) no . . .
C19 Pd1 C9 C10 26.7(4) no . . .
C18 Pd1 C19 C20 128.6(3) no . . .
C19 Pd1 C18 C17 115.6(3) no . . .
C18 Pd1 C20 C19 -31.51(11) no . . .
C18 Pd1 C20 C21 -149.3(3) no . . .
C20 Pd1 C18 C17 146.0(2) no . . .
C20 Pd1 C18 C19 30.42(11) no . . .
C19 Pd1 C20 C21 -117.8(3) no . . .
C20 Pd1 C19 C18 -128.6(3) no . . .
Pd1 Pd2 Pd2 Pd1 2.46(4) no . 2_655 2_655
Pd1 Pd2 Pd2 C10 -77.42(3) no . 2_655 2_655
Pd1 Pd2 Pd2 C11 -109.43(3) no . 2_655 2_655
Pd1 Pd2 Pd2 C16 110.53(3) no . 2_655 2_655
Pd1 Pd2 Pd2 C17 77.05(3) no . 2_655 2_655
Pd1 Pd2 C10 C9 26.87(11) no . . .
Pd1 Pd2 C10 C11 155.16(11) no . . .
Pd1 Pd2 C11 C10 -26.57(12) no . . .
Pd1 Pd2 C11 C12 92.29(13) no . . .
Pd1 Pd2 C11 C16 -145.93(10) no . . 2_655
Pd1 Pd2 C16 C11 149.37(11) no . . 2_655
Pd1 Pd2 C16 C15 -88.79(14) no . . 2_655
Pd1 Pd2 C16 C17 30.57(12) no . . .
Pd1 Pd2 C17 C16 -151.27(11) no . . .
Pd1 Pd2 C17 C18 -25.03(11) no . . .
Pd2 Pd2 C10 C9 174.96(11) no 2_655 . .
Pd2 Pd2 C10 C11 -56.75(11) no 2_655 . .
C10 Pd2 Pd2 Pd1 -77.42(8) no . 2_655 2_655
C10 Pd2 Pd2 C10 -157.31(8) no . 2_655 2_655
C10 Pd2 Pd2 C11 170.69(8) no . 2_655 2_655
C10 Pd2 Pd2 C16 30.65(8) no . 2_655 2_655
C10 Pd2 Pd2 C17 -2.83(8) no . 2_655 2_655
Pd2 Pd2 C11 C10 121.40(11) no 2_655 . .
Pd2 Pd2 C11 C12 -119.74(13) no 2_655 . .
Pd2 Pd2 C11 C16 2.03(11) no 2_655 . 2_655
C11 Pd2 Pd2 Pd1 -109.43(8) no . 2_655 2_655
C11 Pd2 Pd2 C10 170.69(8) no . 2_655 2_655
C11 Pd2 Pd2 C11 138.69(8) no . 2_655 2_655
C11 Pd2 Pd2 C16 -1.35(7) no . 2_655 2_655
C11 Pd2 Pd2 C17 -34.83(8) no . 2_655 2_655
Pd2 Pd2 C16 C11 2.04(12) no 2_655 . 2_655
Pd2 Pd2 C16 C15 123.88(14) no 2_655 . 2_655
Pd2 Pd2 C16 C17 -116.76(11) no 2_655 . .
C16 Pd2 Pd2 Pd1 110.53(8) no . 2_655 2_655
C16 Pd2 Pd2 C10 30.65(8) no . 2_655 2_655
C16 Pd2 Pd2 C11 -1.35(8) no . 2_655 2_655
C16 Pd2 Pd2 C16 -141.39(8) no . 2_655 2_655
C16 Pd2 Pd2 C17 -174.87(8) no . 2_655 2_655
Pd2 Pd2 C17 C16 59.88(10) no 2_655 . .
Pd2 Pd2 C17 C18 -173.88(12) no 2_655 . .
C17 Pd2 Pd2 Pd1 77.05(8) no . 2_655 2_655
C17 Pd2 Pd2 C10 -2.83(8) no . 2_655 2_655
C17 Pd2 Pd2 C11 -34.83(8) no . 2_655 2_655
C17 Pd2 Pd2 C16 -174.87(8) no . 2_655 2_655
C17 Pd2 Pd2 C17 151.65(8) no . 2_655 2_655
C10 Pd2 C11 C12 118.9(3) no . . .
C10 Pd2 C11 C16 -119.4(3) no . . 2_655
C11 Pd2 C10 C9 -128.3(3) no . . .
C10 Pd2 C17 C16 173.34(17) no . . .
C10 Pd2 C17 C18 -60.4(3) no . . .
C17 Pd2 C10 C9 62.3(3) no . . .
C17 Pd2 C10 C11 -169.42(17) no . . .
C11 Pd2 C16 C11 -54.1(2) no . . 2_655
C11 Pd2 C16 C15 67.73(19) no . . 2_655
C11 Pd2 C16 C17 -172.91(10) no . . .
C16 Pd2 C11 C10 177.09(11) no . . .
C16 Pd2 C11 C12 -64.05(19) no . . .
C16 Pd2 C11 C16 57.7(2) no . . 2_655
C16 Pd2 C17 C18 126.2(3) no . . .
C17 Pd2 C16 C11 118.8(3) no . . 2_655
C17 Pd2 C16 C15 -119.4(3) no . . 2_655
C27 O1 C3 C2 3.9(5) no . . .
C27 O1 C3 C4 -174.1(3) no . . .
C28 O2 C24 C23 11.0(4) no . . .
C28 O2 C24 C25 -169.8(3) no . . .
C2 C1 C6 C5 -1.2(4) no . . .
C2 C1 C6 C7 177.2(3) no . . .
C6 C1 C2 C3 0.1(5) no . . .
C1 C2 C3 O1 -176.8(3) no . . .
C1 C2 C3 C4 1.2(5) no . . .
O1 C3 C4 C5 176.9(3) no . . .
C2 C3 C4 C5 -1.2(5) no . . .
C3 C4 C5 C6 -0.0(5) no . . .
C4 C5 C6 C1 1.2(4) no . . .
C4 C5 C6 C7 -177.2(3) no . . .
C1 C6 C7 Pd1 -55.3(4) no . . .
C1 C6 C7 C8 24.4(4) no . . .
C5 C6 C7 Pd1 123.0(3) no . . .
C5 C6 C7 C8 -157.3(3) no . . .
Pd1 C7 C8 C9 -62.66(19) no . . .
C6 C7 C8 Pd1 -108.8(3) no . . .
C6 C7 C8 C9 -171.4(2) no . . .
Pd1 C8 C9 C10 102.57(19) no . . .
C7 C8 C9 Pd1 63.5(3) no . . .
C7 C8 C9 C10 166.0(3) no . . .
Pd1 C9 C10 Pd2 -34.31(18) no . . .
Pd1 C9 C10 C11 -105.8(3) no . . .
C8 C9 C10 Pd2 -109.5(3) no . . .
C8 C9 C10 C11 179.0(2) no . . .
Pd2 C10 C11 C12 -90.2(2) no . . .
Pd2 C10 C11 C16 93.2(2) no . . 2_655
C9 C10 C11 Pd2 81.1(3) no . . .
C9 C10 C11 C12 -9.1(4) no . . .
C9 C10 C11 C16 174.3(3) no . . 2_655
Pd2 C11 C12 C13 113.4(3) no . . .
Pd2 C11 C16 Pd2 -2.35(18) no . 2_655 2_655
Pd2 C11 C16 C15 -112.79(18) no . 2_655 .
Pd2 C11 C16 C17 70.7(3) no . 2_655 2_655
C10 C11 C12 C13 -175.1(3) no . . .
C10 C11 C16 Pd2 -75.5(3) no . 2_655 2_655
C10 C11 C16 C15 174.1(2) no . 2_655 .
C10 C11 C16 C17 -2.4(4) no . 2_655 2_655
C12 C11 C16 Pd2 107.8(3) no . 2_655 2_655
C12 C11 C16 C15 -2.6(4) no . 2_655 .
C12 C11 C16 C17 -179.2(2) no . 2_655 2_655
C16 C11 C12 C13 1.7(4) no 2_655 . .
C11 C12 C13 C14 -0.3(5) no . . .
C12 C13 C14 C15 -0.1(5) no . . .
C13 C14 C15 C16 -1.1(5) no . . 2_655
C14 C15 C16 Pd2 -110.3(3) no . 2_655 2_655
C14 C15 C16 C11 2.4(4) no . 2_655 .
C14 C15 C16 C17 179.0(3) no . 2_655 2_655
Pd2 C16 C17 C18 -82.1(2) no . . .
C11 C16 C17 Pd2 -94.1(3) no 2_655 . .
C11 C16 C17 C18 -176.2(2) no 2_655 . .
C15 C16 C17 Pd2 89.5(3) no 2_655 . .
C15 C16 C17 C18 7.4(4) no 2_655 . .
Pd2 C17 C18 Pd1 32.51(19) no . . .
Pd2 C17 C18 C19 109.8(2) no . . .
C16 C17 C18 Pd1 104.8(3) no . . .
C16 C17 C18 C19 -177.9(2) no . . .
Pd1 C18 C19 C20 -64.1(2) no . . .
C17 C18 C19 Pd1 -104.3(3) no . . .
C17 C18 C19 C20 -168.4(2) no . . .
Pd1 C19 C20 C21 116.2(3) no . . .
C18 C19 C20 Pd1 62.8(3) no . . .
C18 C19 C20 C21 179.0(3) no . . .
Pd1 C20 C21 C22 -106.4(3) no . . .
Pd1 C20 C21 C26 73.3(3) no . . .
C19 C20 C21 C22 169.9(3) no . . .
C19 C20 C21 C26 -10.4(4) no . . .
C20 C21 C22 C23 -178.5(2) no . . .
C20 C21 C26 C25 179.0(2) no . . .
C22 C21 C26 C25 -1.3(4) no . . .
C26 C21 C22 C23 1.8(4) no . . .
C21 C22 C23 C24 -1.5(4) no . . .
C22 C23 C24 O2 179.8(3) no . . .
C22 C23 C24 C25 0.7(4) no . . .
O2 C24 C25 C26 -179.5(2) no . . .
C23 C24 C25 C26 -0.3(4) no . . .
C24 C25 C26 C21 0.6(4) no . . .
C30 C29 C34 C33 2.9(4) no . . .
C34 C29 C30 C31 -1.5(4) no . . .
C30 C29 B1 C37 16.4(4) no . 6_545 6_545
C30 C29 B1 C45 -103.4(3) no . 6_545 6_545
C30 C29 B1 C53 136.7(3) no . 6_545 6_545
B1 C29 C30 C31 175.7(3) no 6_545 . .
C34 C29 B1 C37 -166.5(3) no . 6_545 6_545
C34 C29 B1 C45 73.7(3) no . 6_545 6_545
C34 C29 B1 C53 -46.2(4) no . 6_545 6_545
B1 C29 C34 C33 -174.4(3) no 6_545 . .
C29 C30 C31 C32 -0.2(5) no . . .
C29 C30 C31 C35 -177.1(3) no . . .
C30 C31 C32 C33 0.7(4) no . . .
C30 C31 C35 F1 73.7(4) no . . .
C30 C31 C35 F2 -46.3(4) no . . .
C30 C31 C35 F3 -167.0(3) no . . .
C32 C31 C35 F1 -103.2(4) no . . .
C32 C31 C35 F2 136.8(3) no . . .
C32 C31 C35 F3 16.1(4) no . . .
C35 C31 C32 C33 177.5(3) no . . .
C31 C32 C33 C34 0.7(5) no . . .
C31 C32 C33 C36 -177.9(3) no . . .
C32 C33 C34 C29 -2.5(5) no . . .
C32 C33 C36 F4 2.5(4) no . . .
C32 C33 C36 F5 -117.3(3) no . . .
C32 C33 C36 F6 122.2(3) no . . .
C34 C33 C36 F4 -176.1(3) no . . .
C34 C33 C36 F5 64.1(4) no . . .
C34 C33 C36 F6 -56.4(4) no . . .
C36 C33 C34 C29 176.1(3) no . . .
C38 C37 C42 C41 -2.9(4) no . . .
C42 C37 C38 C39 1.5(4) no . . .
C38 C37 B1 C29 106.1(3) no . . 6_555
C38 C37 B1 C45 -134.5(3) no . . .
C38 C37 B1 C53 -11.9(4) no . . .
B1 C37 C38 C39 -174.4(3) no . . .
C42 C37 B1 C29 -69.8(3) no . . 6_555
C42 C37 B1 C45 49.6(3) no . . .
C42 C37 B1 C53 172.3(3) no . . .
B1 C37 C42 C41 173.4(3) no . . .
C37 C38 C39 C40 0.5(5) no . . .
C37 C38 C39 C43 -179.3(3) no . . .
C38 C39 C40 C41 -1.4(4) no . . .
C38 C39 C43 F7 -56.1(4) no . . .
C38 C39 C43 F8 -179.3(3) no . . .
C38 C39 C43 F9 62.2(4) no . . .
C40 C39 C43 F7 124.1(3) no . . .
C40 C39 C43 F8 0.9(4) no . . .
C40 C39 C43 F9 -117.6(3) no . . .
C43 C39 C40 C41 178.4(3) no . . .
C39 C40 C41 C42 0.1(4) no . . .
C39 C40 C41 C44 177.8(3) no . . .
C40 C41 C42 C37 2.1(5) no . . .
C40 C41 C44 F10 -79.1(4) no . . .
C40 C41 C44 F11 38.8(4) no . . .
C40 C41 C44 F12 158.1(3) no . . .
C42 C41 C44 F10 98.7(4) no . . .
C42 C41 C44 F11 -143.5(3) no . . .
C42 C41 C44 F12 -24.2(4) no . . .
C44 C41 C42 C37 -175.6(3) no . . .
C46 C45 C50 C49 -1.2(4) no . . .
C50 C45 C46 C47 1.5(4) no . . .
C46 C45 B1 C29 152.0(3) no . . 6_555
C46 C45 B1 C37 32.7(4) no . . .
C46 C45 B1 C53 -90.2(3) no . . .
B1 C45 C46 C47 -179.0(3) no . . .
C50 C45 B1 C29 -28.6(4) no . . 6_555
C50 C45 B1 C37 -147.9(3) no . . .
C50 C45 B1 C53 89.2(3) no . . .
B1 C45 C50 C49 179.3(2) no . . .
C45 C46 C47 C48 -0.7(5) no . . .
C45 C46 C47 C51 179.2(3) no . . .
C46 C47 C48 C49 -0.5(5) no . . .
C46 C47 C51 F16 78.8(4) no . . .
C46 C47 C51 F18 -36.5(5) no . . .
C46 C47 C51 F20 -162.7(3) no . . .
C48 C47 C51 F16 -101.2(4) no . . .
C48 C47 C51 F18 143.4(3) no . . .
C48 C47 C51 F20 17.2(5) no . . .
C51 C47 C48 C49 179.6(3) no . . .
C47 C48 C49 C50 0.8(4) no . . .
C47 C48 C49 C52 -178.1(3) no . . .
C48 C49 C50 C45 0.1(4) no . . .
C48 C49 C52 F13 -42.8(4) no . . .
C48 C49 C52 F14 76.3(4) no . . .
C48 C49 C52 F15 -164.4(3) no . . .
C50 C49 C52 F13 138.3(3) no . . .
C50 C49 C52 F14 -102.5(3) no . . .
C50 C49 C52 F15 16.7(4) no . . .
C52 C49 C50 C45 178.9(3) no . . .
C54 C53 C58 C57 1.5(5) no . . .
C58 C53 C54 C55 -1.9(5) no . . .
C54 C53 B1 C29 -42.6(4) no . . 6_555
C54 C53 B1 C37 76.4(4) no . . .
C54 C53 B1 C45 -161.5(3) no . . .
B1 C53 C54 C55 179.0(3) no . . .
C58 C53 B1 C29 138.4(3) no . . 6_555
C58 C53 B1 C37 -102.6(3) no . . .
C58 C53 B1 C45 19.5(4) no . . .
B1 C53 C58 C57 -179.5(3) no . . .
C53 C54 C55 C56 1.6(5) no . . .
C53 C54 C55 C59 -179.4(3) no . . .
C54 C55 C56 C57 -0.8(5) no . . .
C54 C55 C59 F28 -57.9(4) no . . .
C54 C55 C59 F29 -177.6(3) no . . .
C54 C55 C59 F30 62.2(4) no . . .
C56 C55 C59 F28 121.0(4) no . . .
C56 C55 C59 F29 1.3(5) no . . .
C56 C55 C59 F30 -118.9(4) no . . .
C59 C55 C56 C57 -179.7(3) no . . .
C55 C56 C57 C58 0.4(5) no . . .
C55 C56 C57 C60 -178.0(3) no . . .
C56 C57 C58 C53 -0.8(5) no . . .
C56 C57 C60 F22 -25.9(5) no . . .
C56 C57 C60 F24 94.8(4) no . . .
C56 C57 C60 F26 -137.9(4) no . . .
C58 C57 C60 F22 155.7(3) no . . .
C58 C57 C60 F24 -83.7(4) no . . .
C58 C57 C60 F26 43.7(5) no . . .
C60 C57 C58 C53 177.6(3) no . . .
